data_7003058
loop_
_publ_author_name
'Carmichael, Christopher D.'
'Fryzuk, Michael D.'

_publ_section_title
;
 Cubane and step-form structures of dilithium bis(aryloxy)phosphines
;
_journal_issue 6
_journal_name_full 'Dalton Transactions'
_journal_page_first 800
_journal_page_last 806
_journal_paper_doi 10.1039/b710506a
_journal_year 2008
_chemical_formula_moiety 'C102 H140 Li4 O8 P2'
_chemical_formula_sum 'C102 H140 Li4 O8 P2'
_chemical_formula_weight 1583.84
_chemical_name_systematic
;
?
;
_space_group_IT_number 2
_symmetry_cell_setting triclinic
_symmetry_space_group_name_Hall '-P 1'
_symmetry_space_group_name_H-M 'P -1'
_atom_sites_solution_hydrogens geom
_atom_sites_solution_primary direct
_atom_sites_solution_secondary difmap
_audit_creation_method SHELXL-97
_cell_angle_alpha 77.004(5)
_cell_angle_beta 80.257(4)
_cell_angle_gamma 76.333(4)
_cell_formula_units_Z 2
_cell_length_a 13.4016(13)
_cell_length_b 13.8466(17)
_cell_length_c 27.718(3)
_cell_measurement_reflns_used 7623
_cell_measurement_temperature 173(2)
_cell_measurement_theta_max 28.03
_cell_measurement_theta_min 2.13
_cell_volume 4833.1(9)
_computing_cell_refinement 'd*TREK (MSC, 1997)'
_computing_data_collection 'd*TREK (MSC, 1997)'
_computing_data_reduction 'CrystalClear (Rigaku/MSC Inc., 2004)'
_computing_molecular_graphics 'ORTEP-3 for Windows (Farrugia, 1997)'
_computing_publication_material 'WinGX publication routines (Farrugia, 1999)'
_computing_structure_refinement 'SHELXL-97 (Sheldrick, 1997)'
_computing_structure_solution 'SIR97 (Altomere et al., 1999)'
_diffrn_ambient_temperature 173(2)
_diffrn_measured_fraction_theta_full 0.987
_diffrn_measured_fraction_theta_max 0.987
_diffrn_measurement_device_type 'Rigaku/ADSC CCD'
_diffrn_measurement_method 'area detector'
_diffrn_radiation_monochromator graphite
_diffrn_radiation_source 'fine-focus sealed tube'
_diffrn_radiation_type MoK\a
_diffrn_radiation_wavelength 0.71073
_diffrn_reflns_av_R_equivalents 0.0318
_diffrn_reflns_av_sigmaI/netI 0.0411
_diffrn_reflns_limit_h_max 17
_diffrn_reflns_limit_h_min -13
_diffrn_reflns_limit_k_max 18
_diffrn_reflns_limit_k_min -18
_diffrn_reflns_limit_l_max 36
_diffrn_reflns_limit_l_min -36
_diffrn_reflns_number 72152
_diffrn_reflns_theta_full 28.03
_diffrn_reflns_theta_max 28.03
_diffrn_reflns_theta_min 2.28
_diffrn_standards_decay_% 0
_diffrn_standards_number 0
_exptl_absorpt_coefficient_mu 0.097
_exptl_absorpt_correction_T_max 1.0000
_exptl_absorpt_correction_T_min 0.8956
_exptl_absorpt_correction_type multi-scan
_exptl_absorpt_process_details Semi-empirical
_exptl_crystal_colour colourless
_exptl_crystal_density_diffrn 1.088
_exptl_crystal_density_method 'not measured'
_exptl_crystal_description irregular
_exptl_crystal_F_000 1716
_exptl_crystal_size_max 0.25
_exptl_crystal_size_mid 0.15
_exptl_crystal_size_min 0.05
_refine_diff_density_max 0.947
_refine_diff_density_min -0.698
_refine_diff_density_rms 0.049
_refine_ls_extinction_method none
_refine_ls_goodness_of_fit_ref 1.035
_refine_ls_hydrogen_treatment mixed
_refine_ls_matrix_type full
_refine_ls_number_parameters 1057
_refine_ls_number_reflns 23119
_refine_ls_number_restraints 0
_refine_ls_restrained_S_all 1.035
_refine_ls_R_factor_all 0.0765
_refine_ls_R_factor_gt 0.0533
_refine_ls_shift/su_max 0.001
_refine_ls_shift/su_mean 0.000
_refine_ls_structure_factor_coef Fsqd
_refine_ls_weighting_details 'calc w=1/[\s^2^(Fo^2^)+(0.0662P)^2^+2.2777P] where P=(Fo^2^+2Fc^2^)/3'
_refine_ls_weighting_scheme calc
_refine_ls_wR_factor_gt 0.1329
_refine_ls_wR_factor_ref 0.1462
_reflns_number_gt 17228
_reflns_number_total 23119
_reflns_threshold_expression >2sigma(I)
_cod_data_source_file b710506a.txt
_cod_data_source_block "'([OPO]Li2)2(THF)4'"
_cod_depositor_comments
;
The following automatic conversions were performed:
'_symmetry_cell_setting' value 'Triclinic' changed to 'triclinic'
according to '/home/saulius/struct/CIF-dictionaries/cif_core.dic'
dictionary named 'cif_core.dic' version 2.4.1 from
2010-06-29.

'_exptl_absorpt_correction_type' value 'Multi-scan' changed
to 'multi-scan' according to
'/home/saulius/struct/CIF-dictionaries/cif_core.dic' dictionary named
'cif_core.dic' version 2.4.1 from 2010-06-29.

Automatic conversion script
Id: cif_fix_enum 1527 2010-12-29 10:47:43Z saulius 
;
_cod_original_sg_symbol_H-M P-1
_cod_database_code 7003058

loop_
_symmetry_equiv_pos_as_xyz
'x, y, z'
'-x, -y, -z'

loop_
_atom_site_label
_atom_site_type_symbol
_atom_site_fract_x
_atom_site_fract_y
_atom_site_fract_z
_atom_site_U_iso_or_equiv
_atom_site_adp_type
_atom_site_occupancy
_atom_site_symmetry_multiplicity
_atom_site_calc_flag
_atom_site_refinement_flags
_atom_site_disorder_assembly
_atom_site_disorder_group
C1 C 0.26152(11) 0.52107(11) 0.40356(6) 0.0196(3) Uani 1 1 d . . .
C2 C 0.31732(12) 0.56203(12) 0.35740(6) 0.0218(3) Uani 1 1 d . . .
C3 C 0.41860(12) 0.51276(12) 0.34521(6) 0.0234(3) Uani 1 1 d . . .
H3 H 0.4540 0.5380 0.3139 0.028 Uiso 1 1 calc R . .
C4 C 0.47217(11) 0.42829(12) 0.37589(6) 0.0217(3) Uani 1 1 d . . .
C5 C 0.42123(11) 0.39708(12) 0.42265(6) 0.0207(3) Uani 1 1 d . . .
H5 H 0.4563 0.3431 0.4455 0.025 Uiso 1 1 calc R . .
C6 C 0.31903(11) 0.44349(11) 0.43683(6) 0.0193(3) Uani 1 1 d . . .
C7 C 0.09388(11) 0.31554(11) 0.47733(6) 0.0192(3) Uani 1 1 d . . .
C8 C 0.05756(12) 0.23412(12) 0.46695(6) 0.0215(3) Uani 1 1 d . . .
C9 C 0.12975(13) 0.14613(12) 0.45979(6) 0.0251(3) Uani 1 1 d . . .
H9 H 0.1054 0.0928 0.4523 0.030 Uiso 1 1 calc R . .
C10 C 0.23589(12) 0.13109(12) 0.46294(6) 0.0241(3) Uani 1 1 d . . .
C11 C 0.26793(12) 0.20820(12) 0.47634(6) 0.0226(3) Uani 1 1 d . . .
H11 H 0.3387 0.1998 0.4803 0.027 Uiso 1 1 calc R . .
C12 C 0.19961(11) 0.29822(11) 0.48427(6) 0.0194(3) Uani 1 1 d . . .
C13 C 0.34765(12) 0.34209(12) 0.53715(6) 0.0217(3) Uani 1 1 d . . .
C14 C 0.42027(13) 0.39743(14) 0.54054(7) 0.0296(4) Uani 1 1 d . . .
H14 H 0.4192 0.4623 0.5198 0.035 Uiso 1 1 calc R . .
C15 C 0.49373(15) 0.35965(16) 0.57351(8) 0.0392(4) Uani 1 1 d . . .
H15 H 0.5431 0.3980 0.5748 0.047 Uiso 1 1 calc R . .
C16 C 0.49493(15) 0.26611(17) 0.60444(8) 0.0414(5) Uani 1 1 d . . .
H16 H 0.5451 0.2400 0.6271 0.050 Uiso 1 1 calc R . .
C17 C 0.42316(15) 0.21056(15) 0.60237(7) 0.0369(4) Uani 1 1 d . . .
H17 H 0.4236 0.1465 0.6239 0.044 Uiso 1 1 calc R . .
C18 C 0.35015(13) 0.24804(13) 0.56888(6) 0.0281(4) Uani 1 1 d . . .
H18 H 0.3014 0.2090 0.5676 0.034 Uiso 1 1 calc R . .
C19 C 0.26617(13) 0.65683(13) 0.32229(6) 0.0275(4) Uani 1 1 d . . .
C20 C 0.18092(15) 0.63342(16) 0.29864(7) 0.0378(4) Uani 1 1 d . . .
H20A H 0.2115 0.5815 0.2785 0.057 Uiso 1 1 calc R . .
H20B H 0.1477 0.6952 0.2773 0.057 Uiso 1 1 calc R . .
H20C H 0.1292 0.6086 0.3250 0.057 Uiso 1 1 calc R . .
C21 C 0.21984(15) 0.74253(13) 0.35136(7) 0.0352(4) Uani 1 1 d . . .
H21A H 0.1701 0.7197 0.3793 0.053 Uiso 1 1 calc R . .
H21B H 0.1846 0.8017 0.3292 0.053 Uiso 1 1 calc R . .
H21C H 0.2753 0.7609 0.3641 0.053 Uiso 1 1 calc R . .
C22 C 0.34383(15) 0.69659(16) 0.27944(7) 0.0421(5) Uani 1 1 d . . .
H22A H 0.4008 0.7101 0.2932 0.063 Uiso 1 1 calc R . .
H22B H 0.3090 0.7593 0.2594 0.063 Uiso 1 1 calc R . .
H22C H 0.3712 0.6458 0.2584 0.063 Uiso 1 1 calc R . .
C23 C 0.58120(12) 0.37432(13) 0.35739(6) 0.0259(3) Uani 1 1 d . . .
C24 C 0.65453(14) 0.44936(16) 0.34217(8) 0.0381(4) Uani 1 1 d . . .
H24A H 0.6268 0.5057 0.3164 0.057 Uiso 1 1 calc R . .
H24B H 0.7229 0.4146 0.3291 0.057 Uiso 1 1 calc R . .
H24C H 0.6606 0.4755 0.3713 0.057 Uiso 1 1 calc R . .
C25 C 0.57493(15) 0.33085(16) 0.31205(8) 0.0401(5) Uani 1 1 d . . .
H25A H 0.5456 0.3857 0.2860 0.060 Uiso 1 1 calc R . .
H25B H 0.5307 0.2808 0.3220 0.060 Uiso 1 1 calc R . .
H25C H 0.6445 0.2983 0.2992 0.060 Uiso 1 1 calc R . .
C26 C 0.62707(14) 0.28751(15) 0.39756(7) 0.0387(4) Uani 1 1 d . . .
H26A H 0.6964 0.2550 0.3844 0.058 Uiso 1 1 calc R . .
H26B H 0.5826 0.2377 0.4072 0.058 Uiso 1 1 calc R . .
H26C H 0.6316 0.3143 0.4268 0.058 Uiso 1 1 calc R . .
C27 C -0.05802(12) 0.24185(12) 0.46365(7) 0.0261(3) Uani 1 1 d . . .
C28 C -0.09999(15) 0.33329(15) 0.42435(8) 0.0409(5) Uani 1 1 d . . .
H28A H -0.0594 0.3278 0.3918 0.061 Uiso 1 1 calc R . .
H28B H -0.0947 0.3958 0.4338 0.061 Uiso 1 1 calc R . .
H28C H -0.1726 0.3346 0.4224 0.061 Uiso 1 1 calc R . .
C29 C -0.12039(14) 0.25151(16) 0.51488(8) 0.0391(4) Uani 1 1 d . . .
H29A H -0.1944 0.2631 0.5122 0.059 Uiso 1 1 calc R . .
H29B H -0.1062 0.3086 0.5261 0.059 Uiso 1 1 calc R . .
H29C H -0.1003 0.1890 0.5390 0.059 Uiso 1 1 calc R . .
C30 C -0.07810(15) 0.14765(14) 0.44958(8) 0.0379(4) Uani 1 1 d . . .
H30A H -0.1522 0.1563 0.4478 0.057 Uiso 1 1 calc R . .
H30B H -0.0558 0.0878 0.4749 0.057 Uiso 1 1 calc R . .
H30C H -0.0392 0.1387 0.4171 0.057 Uiso 1 1 calc R . .
C31 C 0.31483(13) 0.03552(13) 0.45231(7) 0.0310(4) Uani 1 1 d . . .
C32 C 0.41000(15) 0.06541(15) 0.41837(9) 0.0441(5) Uani 1 1 d . . .
H32A H 0.4404 0.1063 0.4342 0.066 Uiso 1 1 calc R . .
H32B H 0.3893 0.1049 0.3863 0.066 Uiso 1 1 calc R . .
H32C H 0.4612 0.0042 0.4129 0.066 Uiso 1 1 calc R . .
C33 C 0.34984(18) -0.02883(16) 0.50161(9) 0.0502(6) Uani 1 1 d . . .
H33A H 0.2899 -0.0488 0.5237 0.075 Uiso 1 1 calc R . .
H33B H 0.3815 0.0108 0.5176 0.075 Uiso 1 1 calc R . .
H33C H 0.4005 -0.0896 0.4950 0.075 Uiso 1 1 calc R . .
C34 C 0.26983(17) -0.02834(16) 0.42671(11) 0.0529(6) Uani 1 1 d . . .
H34A H 0.2089 -0.0484 0.4479 0.079 Uiso 1 1 calc R . .
H34B H 0.3219 -0.0890 0.4213 0.079 Uiso 1 1 calc R . .
H34C H 0.2498 0.0114 0.3945 0.079 Uiso 1 1 calc R . .
C35 C 0.75723(11) -0.18762(11) 0.05090(5) 0.0195(3) Uani 1 1 d . . .
C36 C 0.82534(12) -0.28485(12) 0.06192(6) 0.0218(3) Uani 1 1 d . . .
C37 C 0.90163(12) -0.29495(12) 0.09213(6) 0.0246(3) Uani 1 1 d . . .
H37 H 0.9445 -0.3600 0.1004 0.029 Uiso 1 1 calc R . .
C38 C 0.91965(12) -0.21601(13) 0.11119(6) 0.0250(3) Uani 1 1 d . . .
C39 C 0.86055(12) -0.12057(12) 0.09605(6) 0.0239(3) Uani 1 1 d . . .
H39 H 0.8732 -0.0640 0.1063 0.029 Uiso 1 1 calc R . .
C40 C 0.78269(12) -0.10612(11) 0.06591(6) 0.0207(3) Uani 1 1 d . . .
C41 C 0.50193(12) 0.00598(11) 0.09820(6) 0.0192(3) Uani 1 1 d . . .
C42 C 0.42567(12) 0.01079(12) 0.14119(6) 0.0231(3) Uani 1 1 d . . .
C43 C 0.45683(14) 0.01939(13) 0.18529(6) 0.0285(4) Uani 1 1 d . . .
H43 H 0.4064 0.0214 0.2138 0.034 Uiso 1 1 calc R . .
C44 C 0.55709(14) 0.02521(13) 0.19049(6) 0.0289(4) Uani 1 1 d . . .
C45 C 0.62768(13) 0.02734(12) 0.14782(6) 0.0257(3) Uani 1 1 d . . .
H45 H 0.6959 0.0338 0.1496 0.031 Uiso 1 1 calc R . .
C46 C 0.60144(12) 0.02029(11) 0.10229(6) 0.0207(3) Uani 1 1 d . . .
C47 C 0.77699(12) 0.10675(12) 0.04907(6) 0.0232(3) Uani 1 1 d . . .
C48 C 0.87528(14) 0.09682(13) 0.02140(7) 0.0305(4) Uani 1 1 d . . .
H48 H 0.9015 0.0398 0.0059 0.037 Uiso 1 1 calc R . .
C49 C 0.93521(15) 0.16892(15) 0.01617(8) 0.0401(5) Uani 1 1 d . . .
H49 H 1.0023 0.1603 -0.0022 0.048 Uiso 1 1 calc R . .
C50 C 0.89678(16) 0.25266(15) 0.03766(9) 0.0458(5) Uani 1 1 d . . .
H50 H 0.9372 0.3023 0.0340 0.055 Uiso 1 1 calc R . .
C51 C 0.79951(16) 0.26483(15) 0.06462(9) 0.0430(5) Uani 1 1 d . . .
H51 H 0.7731 0.3232 0.0791 0.052 Uiso 1 1 calc R . .
C52 C 0.73999(14) 0.19197(13) 0.07068(7) 0.0306(4) Uani 1 1 d . . .
H52 H 0.6736 0.2005 0.0897 0.037 Uiso 1 1 calc R . .
C53 C 0.81543(12) -0.37550(12) 0.04064(6) 0.0245(3) Uani 1 1 d . . .
C54 C 0.71285(14) -0.40919(13) 0.06187(7) 0.0324(4) Uani 1 1 d . . .
H54A H 0.6551 -0.3512 0.0560 0.049 Uiso 1 1 calc R . .
H54B H 0.7122 -0.4354 0.0978 0.049 Uiso 1 1 calc R . .
H54C H 0.7058 -0.4624 0.0454 0.049 Uiso 1 1 calc R . .
C55 C 0.82160(14) -0.34543(14) -0.01652(7) 0.0316(4) Uani 1 1 d . . .
H55A H 0.8887 -0.3276 -0.0302 0.047 Uiso 1 1 calc R . .
H55B H 0.7659 -0.2871 -0.0256 0.047 Uiso 1 1 calc R . .
H55C H 0.8141 -0.4025 -0.0301 0.047 Uiso 1 1 calc R . .
C56 C 0.90242(15) -0.46829(13) 0.05333(8) 0.0348(4) Uani 1 1 d . . .
H56A H 0.8959 -0.5225 0.0374 0.052 Uiso 1 1 calc R . .
H56B H 0.8972 -0.4919 0.0896 0.052 Uiso 1 1 calc R . .
H56C H 0.9696 -0.4496 0.0411 0.052 Uiso 1 1 calc R . .
C57 C 0.31233(13) 0.00714(13) 0.13947(6) 0.0282(4) Uani 1 1 d . . .
C58 C 0.30515(15) -0.09054(15) 0.12405(8) 0.0396(5) Uani 1 1 d . . .
H58A H 0.2323 -0.0924 0.1247 0.059 Uiso 1 1 calc R . .
H58B H 0.3376 -0.1493 0.1474 0.059 Uiso 1 1 calc R . .
H58C H 0.3410 -0.0923 0.0903 0.059 Uiso 1 1 calc R . .
C59 C 0.26356(14) 0.09973(15) 0.10284(7) 0.0363(4) Uani 1 1 d . . .
H59A H 0.2600 0.1613 0.1154 0.054 Uiso 1 1 calc R . .
H59B H 0.1936 0.0942 0.0994 0.054 Uiso 1 1 calc R . .
H59C H 0.3059 0.1029 0.0702 0.054 Uiso 1 1 calc R . .
C60 C 0.24570(15) 0.01066(17) 0.19056(7) 0.0424(5) Uani 1 1 d . . .
H60A H 0.2476 0.0727 0.2015 0.064 Uiso 1 1 calc R . .
H60B H 0.2731 -0.0485 0.2151 0.064 Uiso 1 1 calc R . .
H60C H 0.1741 0.0100 0.1875 0.064 Uiso 1 1 calc R . .
C61 C 1.00335(14) -0.23544(14) 0.14590(7) 0.0331(4) Uani 1 1 d . . .
C62 C 1.11012(16) -0.2658(2) 0.11726(10) 0.0567(6) Uani 1 1 d . . .
H62A H 1.1633 -0.2780 0.1395 0.085 Uiso 1 1 calc R . .
H62B H 1.1220 -0.2111 0.0890 0.085 Uiso 1 1 calc R . .
H62C H 1.1136 -0.3277 0.1050 0.085 Uiso 1 1 calc R . .
C63 C 0.9850(2) -0.3206(2) 0.18971(10) 0.0730(9) Uani 1 1 d . . .
H63A H 1.0383 -0.3330 0.2119 0.110 Uiso 1 1 calc R . .
H63B H 0.9884 -0.3823 0.1773 0.110 Uiso 1 1 calc R . .
H63C H 0.9166 -0.3012 0.2081 0.110 Uiso 1 1 calc R . .
C64 C 1.0037(2) -0.1417(2) 0.16616(11) 0.0620(7) Uani 1 1 d . . .
H64A H 1.0581 -0.1577 0.1880 0.093 Uiso 1 1 calc R . .
H64B H 0.9364 -0.1206 0.1851 0.093 Uiso 1 1 calc R . .
H64C H 1.0169 -0.0867 0.1383 0.093 Uiso 1 1 calc R . .
C65 C 0.59201(17) 0.02543(16) 0.24072(7) 0.0408(5) Uani 1 1 d . . .
C66 C 0.6614(2) -0.0767(2) 0.25813(9) 0.0660(8) Uani 1 1 d . . .
H66A H 0.7202 -0.0895 0.2324 0.099 Uiso 1 1 calc R . .
H66B H 0.6218 -0.1303 0.2640 0.099 Uiso 1 1 calc R . .
H66C H 0.6869 -0.0760 0.2892 0.099 Uiso 1 1 calc R . .
C67 C 0.6570(3) 0.1076(2) 0.23371(11) 0.0776(9) Uani 1 1 d . . .
H67A H 0.7163 0.0951 0.2082 0.116 Uiso 1 1 calc R . .
H67B H 0.6820 0.1050 0.2653 0.116 Uiso 1 1 calc R . .
H67C H 0.6140 0.1746 0.2232 0.116 Uiso 1 1 calc R . .
C68 C 0.5016(2) 0.0453(3) 0.28052(9) 0.0911(12) Uani 1 1 d . . .
H68A H 0.4569 0.1110 0.2694 0.137 Uiso 1 1 calc R . .
H68B H 0.5274 0.0459 0.3115 0.137 Uiso 1 1 calc R . .
H68C H 0.4619 -0.0083 0.2865 0.137 Uiso 1 1 calc R . .
C69 C -0.1392(2) 0.5703(2) 0.35603(13) 0.0736(9) Uani 1 1 d . . .
H69A H -0.1941 0.5539 0.3834 0.088 Uiso 1 1 calc R . .
H69B H -0.1206 0.5158 0.3363 0.088 Uiso 1 1 calc R . .
C70 C -0.17713(18) 0.66801(18) 0.32389(8) 0.0481(5) Uani 1 1 d . . .
H70A H -0.2529 0.6904 0.3317 0.058 Uiso 1 1 calc R . .
H70B H -0.1609 0.6629 0.2882 0.058 Uiso 1 1 calc R . .
C71 C -0.11982(17) 0.74129(16) 0.33579(8) 0.0455(5) Uani 1 1 d . . .
H71A H -0.0681 0.7609 0.3075 0.055 Uiso 1 1 calc R . .
H71B H -0.1686 0.8031 0.3437 0.055 Uiso 1 1 calc R . .
C72 C -0.06769(14) 0.68110(14) 0.38100(7) 0.0348(4) Uani 1 1 d . . .
H72A H -0.0011 0.7004 0.3810 0.042 Uiso 1 1 calc R . .
H72B H -0.1127 0.6926 0.4123 0.042 Uiso 1 1 calc R . .
C73 C 0.23040(17) 0.33078(17) 0.34884(8) 0.0467(5) Uani 1 1 d . . .
H73A H 0.2444 0.2982 0.3833 0.056 Uiso 1 1 calc R . .
H73B H 0.2834 0.3713 0.3334 0.056 Uiso 1 1 calc R . .
C74 C 0.2310(3) 0.2534(3) 0.31917(12) 0.0899(11) Uani 1 1 d . . .
H74A H 0.3007 0.2333 0.3012 0.108 Uiso 1 1 calc R . .
H74B H 0.2108 0.1923 0.3411 0.108 Uiso 1 1 calc R . .
C75 C 0.1563(3) 0.3013(3) 0.28415(13) 0.0937(11) Uani 1 1 d . . .
H75A H 0.1134 0.2536 0.2820 0.112 Uiso 1 1 calc R . .
H75B H 0.1922 0.3228 0.2505 0.112 Uiso 1 1 calc R . .
C76 C 0.0906(2) 0.3909(2) 0.30341(8) 0.0533(6) Uani 1 1 d . . .
H76A H 0.0957 0.4538 0.2786 0.064 Uiso 1 1 calc R . .
H76B H 0.0173 0.3845 0.3103 0.064 Uiso 1 1 calc R . .
C77 C 0.37345(14) -0.27935(14) 0.05270(7) 0.0330(4) Uani 1 1 d . . .
H77A H 0.3143 -0.2309 0.0380 0.040 Uiso 1 1 calc R . .
H77B H 0.3571 -0.2926 0.0895 0.040 Uiso 1 1 calc R . .
C78 C 0.39651(19) -0.37734(16) 0.03298(9) 0.0490(5) Uani 1 1 d . . .
H78A H 0.3338 -0.3883 0.0224 0.059 Uiso 1 1 calc R . .
H78B H 0.4223 -0.4360 0.0588 0.059 Uiso 1 1 calc R . .
C79 C 0.47999(16) -0.36267(14) -0.01165(8) 0.0394(4) Uani 1 1 d . . .
H79A H 0.5427 -0.4169 -0.0073 0.047 Uiso 1 1 calc R . .
H79B H 0.4542 -0.3626 -0.0431 0.047 Uiso 1 1 calc R . .
C80 C 0.50292(14) -0.25967(13) -0.01188(7) 0.0308(4) Uani 1 1 d . . .
H80A H 0.5781 -0.2613 -0.0199 0.037 Uiso 1 1 calc R . .
H80B H 0.4661 -0.2064 -0.0368 0.037 Uiso 1 1 calc R . .
C81 C 0.6121(2) -0.23513(17) 0.17243(8) 0.0514(6) Uani 1 1 d . . .
H81A H 0.5649 -0.1954 0.1958 0.062 Uiso 1 1 calc R . .
H81B H 0.6664 -0.1973 0.1553 0.062 Uiso 1 1 calc R . .
C82 C 0.6586(3) -0.3358(2) 0.19916(13) 0.0800(10) Uani 1 1 d . . .
H82A H 0.6615 -0.3337 0.2344 0.096 Uiso 1 1 calc R . .
H82B H 0.7299 -0.3584 0.1834 0.096 Uiso 1 1 calc R . .
C83 C 0.59206(17) -0.40618(16) 0.19639(8) 0.0440(5) Uani 1 1 d . . .
H83A H 0.5523 -0.4259 0.2292 0.053 Uiso 1 1 calc R . .
H83B H 0.6343 -0.4681 0.1853 0.053 Uiso 1 1 calc R . .
C84 C 0.51977(15) -0.34573(14) 0.15816(7) 0.0367(4) Uani 1 1 d . . .
H84A H 0.5218 -0.3846 0.1320 0.044 Uiso 1 1 calc R . .
H84B H 0.4477 -0.3304 0.1745 0.044 Uiso 1 1 calc R . .
C201 C 0.4154(3) 0.3094(2) 0.15475(14) 0.0877(10) Uani 1 1 d . . .
H201 H 0.4569 0.2469 0.1481 0.105 Uiso 1 1 calc R . .
C202 C 0.3337(2) 0.3575(2) 0.12893(10) 0.0666(7) Uani 1 1 d . . .
H202 H 0.3164 0.3279 0.1045 0.080 Uiso 1 1 calc R . .
C203 C 0.2766(2) 0.4491(2) 0.13848(10) 0.0649(7) Uani 1 1 d . . .
H203 H 0.2208 0.4837 0.1199 0.078 Uiso 1 1 calc R . .
C204 C 0.2992(2) 0.4907(2) 0.17423(11) 0.0702(8) Uani 1 1 d . . .
H204 H 0.2587 0.5538 0.1806 0.084 Uiso 1 1 calc R . .
C205 C 0.3775(3) 0.4440(2) 0.20036(15) 0.0863(10) Uani 1 1 d . . .
H205 H 0.3923 0.4735 0.2255 0.104 Uiso 1 1 calc R . .
C206 C 0.4365(3) 0.3539(3) 0.19105(17) 0.1065(14) Uani 1 1 d . . .
H206 H 0.4927 0.3212 0.2096 0.128 Uiso 1 1 calc R . .
C301 C 0.0295(3) 0.3150(3) 0.16408(12) 0.0822(9) Uani 1 1 d . . .
H301 H 0.0993 0.3024 0.1490 0.099 Uiso 1 1 calc R . .
C302 C -0.0303(4) 0.2556(3) 0.16078(14) 0.0968(11) Uani 1 1 d . . .
H302 H -0.0042 0.2012 0.1435 0.116 Uiso 1 1 calc R . .
C303 C -0.1332(4) 0.2724(4) 0.18287(19) 0.1240(19) Uani 1 1 d . . .
H303 H -0.1787 0.2305 0.1810 0.149 Uiso 1 1 calc R . .
C304 C -0.1668(3) 0.3565(4) 0.20854(14) 0.1087(16) Uani 1 1 d . . .
H304 H -0.2356 0.3716 0.2246 0.130 Uiso 1 1 calc R . .
C305 C -0.0977(3) 0.4130(3) 0.20913(13) 0.0913(11) Uani 1 1 d . . .
H305 H -0.1182 0.4692 0.2256 0.110 Uiso 1 1 calc R . .
C306 C -0.0029(3) 0.3915(3) 0.18739(13) 0.0811(9) Uani 1 1 d . . .
H306 H 0.0440 0.4325 0.1885 0.097 Uiso 1 1 calc R . .
C401 C 0.9593(4) 0.0875(3) 0.30367(17) 0.1102(13) Uani 1 1 d . . .
H401 H 0.9829 0.1309 0.2744 0.132 Uiso 1 1 calc R . .
C402 C 1.0272(4) 0.0140(4) 0.32869(17) 0.1139(15) Uani 1 1 d . . .
H402 H 1.0989 0.0060 0.3169 0.137 Uiso 1 1 calc R . .
C403 C 0.9956(4) -0.0483(3) 0.37012(16) 0.1047(15) Uani 1 1 d . . .
H403 H 1.0456 -0.0992 0.3872 0.126 Uiso 1 1 calc R . .
C404 C 0.8914(4) -0.0400(3) 0.38854(15) 0.1069(14) Uani 1 1 d . . .
H404 H 0.8685 -0.0840 0.4177 0.128 Uiso 1 1 calc R . .
C405 C 0.8202(3) 0.0389(4) 0.36093(19) 0.1018(13) Uani 1 1 d . . .
H405 H 0.7478 0.0485 0.3711 0.122 Uiso 1 1 calc R . .
C406 C 0.8596(3) 0.0992(3) 0.31984(16) 0.0972(12) Uani 1 1 d . . .
H406 H 0.8130 0.1525 0.3019 0.117 Uiso 1 1 calc R . .
O1 O 0.16032(8) 0.55064(8) 0.41539(4) 0.0224(2) Uani 1 1 d . . .
O2 O 0.03324(8) 0.40736(8) 0.47857(4) 0.0210(2) Uani 1 1 d . . .
O3 O -0.05115(10) 0.57718(10) 0.37611(5) 0.0371(3) Uani 1 1 d . . .
O4 O 0.12860(11) 0.39348(11) 0.34867(5) 0.0391(3) Uani 1 1 d . . .
O5 O 0.67301(8) -0.17171(8) 0.02856(4) 0.0212(2) Uani 1 1 d . . .
O6 O 0.48449(8) -0.01534(8) 0.05584(4) 0.0204(2) Uani 1 1 d . . .
O7 O 0.46671(9) -0.24046(9) 0.03773(5) 0.0303(3) Uani 1 1 d . . .
O8 O 0.55597(11) -0.25389(9) 0.13693(5) 0.0355(3) Uani 1 1 d . . .
P1 P 0.24617(3) 0.40295(3) 0.496970(14) 0.01802(9) Uani 1 1 d . . .
P2 P 0.69839(3) 0.01633(3) 0.047177(15) 0.01946(9) Uani 1 1 d . . .
Li1 Li 0.0835(2) 0.5317(2) 0.48188(11) 0.0253(6) Uani 1 1 d . . .
Li2 Li 0.0680(2) 0.4745(2) 0.40156(11) 0.0300(6) Uani 1 1 d . . .
Li3 Li 0.5967(2) -0.0413(2) -0.00346(10) 0.0248(6) Uani 1 1 d . . .
Li4 Li 0.5423(2) -0.1730(2) 0.07022(10) 0.0269(6) Uani 1 1 d . . .

loop_
_atom_site_aniso_label
_atom_site_aniso_U_11
_atom_site_aniso_U_22
_atom_site_aniso_U_33
_atom_site_aniso_U_23
_atom_site_aniso_U_13
_atom_site_aniso_U_12
C1 0.0162(7) 0.0210(7) 0.0230(7) -0.0065(6) -0.0026(6) -0.0041(6)
C2 0.0187(7) 0.0244(8) 0.0216(7) -0.0029(6) -0.0034(6) -0.0039(6)
C3 0.0194(7) 0.0287(8) 0.0210(7) -0.0038(6) 0.0001(6) -0.0056(6)
C4 0.0145(7) 0.0250(8) 0.0263(8) -0.0072(6) -0.0016(6) -0.0036(6)
C5 0.0169(7) 0.0221(7) 0.0232(7) -0.0039(6) -0.0042(6) -0.0034(6)
C6 0.0171(7) 0.0217(7) 0.0197(7) -0.0045(6) -0.0004(6) -0.0061(6)
C7 0.0178(7) 0.0191(7) 0.0200(7) -0.0044(6) 0.0003(6) -0.0037(6)
C8 0.0184(7) 0.0221(7) 0.0250(8) -0.0046(6) -0.0025(6) -0.0060(6)
C9 0.0252(8) 0.0215(8) 0.0306(8) -0.0074(7) -0.0030(7) -0.0070(6)
C10 0.0205(8) 0.0212(7) 0.0285(8) -0.0061(6) 0.0000(6) -0.0011(6)
C11 0.0160(7) 0.0238(8) 0.0269(8) -0.0048(6) -0.0012(6) -0.0028(6)
C12 0.0175(7) 0.0200(7) 0.0214(7) -0.0044(6) -0.0010(6) -0.0054(6)
C13 0.0182(7) 0.0258(8) 0.0210(7) -0.0077(6) -0.0017(6) -0.0016(6)
C14 0.0291(9) 0.0327(9) 0.0305(9) -0.0081(7) -0.0069(7) -0.0092(7)
C15 0.0309(10) 0.0523(12) 0.0420(11) -0.0184(9) -0.0138(8) -0.0082(9)
C16 0.0338(10) 0.0534(12) 0.0372(10) -0.0148(9) -0.0187(8) 0.0063(9)
C17 0.0392(11) 0.0343(10) 0.0312(9) -0.0021(8) -0.0107(8) 0.0047(8)
C18 0.0272(9) 0.0292(9) 0.0264(8) -0.0038(7) -0.0039(7) -0.0041(7)
C19 0.0224(8) 0.0289(8) 0.0248(8) 0.0011(7) -0.0011(6) -0.0002(7)
C20 0.0323(10) 0.0466(11) 0.0296(9) -0.0015(8) -0.0103(8) 0.0005(8)
C21 0.0332(10) 0.0260(9) 0.0395(10) -0.0009(8) -0.0006(8) -0.0008(7)
C22 0.0347(10) 0.0411(11) 0.0345(10) 0.0104(8) 0.0042(8) 0.0008(8)
C23 0.0162(7) 0.0316(9) 0.0272(8) -0.0059(7) -0.0002(6) -0.0015(6)
C24 0.0187(8) 0.0460(11) 0.0475(11) -0.0073(9) 0.0028(8) -0.0090(8)
C25 0.0313(10) 0.0484(12) 0.0407(11) -0.0215(9) -0.0009(8) 0.0017(8)
C26 0.0219(9) 0.0435(11) 0.0402(10) -0.0021(9) -0.0011(8) 0.0061(8)
C27 0.0194(8) 0.0250(8) 0.0367(9) -0.0084(7) -0.0059(7) -0.0064(6)
C28 0.0311(10) 0.0411(11) 0.0531(12) -0.0002(9) -0.0189(9) -0.0110(8)
C29 0.0256(9) 0.0453(11) 0.0505(12) -0.0163(9) 0.0055(8) -0.0161(8)
C30 0.0282(9) 0.0345(10) 0.0587(13) -0.0180(9) -0.0086(9) -0.0104(8)
C31 0.0253(9) 0.0220(8) 0.0446(10) -0.0112(7) -0.0014(7) -0.0002(7)
C32 0.0329(10) 0.0345(10) 0.0591(13) -0.0172(10) 0.0114(9) 0.0002(8)
C33 0.0484(13) 0.0316(10) 0.0586(14) -0.0009(10) -0.0078(11) 0.0084(9)
C34 0.0410(12) 0.0368(11) 0.0883(18) -0.0371(12) -0.0093(12) 0.0023(9)
C35 0.0177(7) 0.0198(7) 0.0189(7) -0.0029(6) 0.0009(6) -0.0027(6)
C36 0.0199(7) 0.0207(7) 0.0228(7) -0.0047(6) 0.0012(6) -0.0025(6)
C37 0.0203(8) 0.0222(8) 0.0266(8) -0.0018(6) -0.0020(6) 0.0010(6)
C38 0.0189(8) 0.0285(8) 0.0261(8) -0.0035(7) -0.0040(6) -0.0028(6)
C39 0.0220(8) 0.0253(8) 0.0258(8) -0.0079(6) -0.0022(6) -0.0052(6)
C40 0.0184(7) 0.0198(7) 0.0226(7) -0.0039(6) -0.0009(6) -0.0025(6)
C41 0.0212(7) 0.0145(7) 0.0202(7) -0.0029(6) -0.0021(6) -0.0010(5)
C42 0.0237(8) 0.0189(7) 0.0233(8) -0.0035(6) 0.0017(6) -0.0015(6)
C43 0.0315(9) 0.0276(8) 0.0219(8) -0.0072(7) 0.0029(7) 0.0007(7)
C44 0.0359(10) 0.0275(8) 0.0219(8) -0.0084(7) -0.0066(7) 0.0016(7)
C45 0.0262(8) 0.0251(8) 0.0268(8) -0.0080(7) -0.0061(7) -0.0021(6)
C46 0.0211(7) 0.0181(7) 0.0212(7) -0.0041(6) -0.0012(6) -0.0014(6)
C47 0.0235(8) 0.0199(7) 0.0268(8) -0.0019(6) -0.0058(6) -0.0059(6)
C48 0.0293(9) 0.0251(8) 0.0362(9) -0.0063(7) 0.0015(7) -0.0073(7)
C49 0.0315(10) 0.0362(10) 0.0514(12) -0.0041(9) 0.0033(9) -0.0148(8)
C50 0.0405(11) 0.0313(10) 0.0703(15) -0.0085(10) -0.0045(10) -0.0193(9)
C51 0.0441(12) 0.0266(9) 0.0635(14) -0.0170(9) -0.0071(10) -0.0093(8)
C52 0.0284(9) 0.0254(8) 0.0397(10) -0.0110(7) -0.0041(7) -0.0045(7)
C53 0.0238(8) 0.0195(7) 0.0286(8) -0.0070(6) -0.0018(6) 0.0000(6)
C54 0.0320(9) 0.0228(8) 0.0416(10) -0.0067(7) -0.0002(8) -0.0068(7)
C55 0.0345(10) 0.0296(9) 0.0303(9) -0.0108(7) -0.0018(7) -0.0028(7)
C56 0.0349(10) 0.0233(8) 0.0437(11) -0.0117(8) -0.0067(8) 0.0052(7)
C57 0.0218(8) 0.0299(9) 0.0284(8) -0.0049(7) 0.0044(7) -0.0029(7)
C58 0.0288(10) 0.0373(10) 0.0545(12) -0.0131(9) 0.0050(9) -0.0131(8)
C59 0.0237(9) 0.0397(10) 0.0384(10) -0.0054(8) 0.0008(7) 0.0018(8)
C60 0.0308(10) 0.0545(13) 0.0354(10) -0.0070(9) 0.0109(8) -0.0081(9)
C61 0.0269(9) 0.0356(10) 0.0377(10) -0.0040(8) -0.0130(8) -0.0047(7)
C62 0.0262(10) 0.0776(17) 0.0642(15) -0.0151(13) -0.0181(10) 0.0034(10)
C63 0.085(2) 0.095(2) 0.0475(14) 0.0259(14) -0.0396(14) -0.0514(17)
C64 0.0529(14) 0.0624(15) 0.0840(19) -0.0321(14) -0.0426(14) 0.0031(12)
C65 0.0465(12) 0.0496(12) 0.0254(9) -0.0156(8) -0.0096(8) 0.0031(9)
C66 0.0845(19) 0.0689(17) 0.0382(12) -0.0119(12) -0.0305(13) 0.0144(14)
C67 0.112(3) 0.087(2) 0.0557(16) -0.0252(15) -0.0352(16) -0.0335(19)
C68 0.0633(18) 0.172(4) 0.0349(13) -0.0526(18) -0.0057(12) 0.012(2)
C69 0.0629(17) 0.0495(14) 0.121(3) -0.0097(15) -0.0622(18) -0.0064(12)
C70 0.0489(13) 0.0573(14) 0.0367(11) -0.0082(10) -0.0172(9) -0.0006(10)
C71 0.0479(12) 0.0381(11) 0.0441(12) 0.0003(9) -0.0102(10) -0.0012(9)
C72 0.0262(9) 0.0370(10) 0.0400(10) -0.0095(8) -0.0042(8) -0.0018(7)
C73 0.0466(12) 0.0478(12) 0.0439(12) -0.0175(10) -0.0119(10) 0.0068(10)
C74 0.117(3) 0.073(2) 0.075(2) -0.0395(17) -0.0348(19) 0.0296(19)
C75 0.112(3) 0.099(3) 0.084(2) -0.056(2) -0.042(2) 0.009(2)
C76 0.0588(15) 0.0656(15) 0.0397(12) -0.0158(11) -0.0157(10) -0.0090(12)
C77 0.0271(9) 0.0325(9) 0.0406(10) -0.0073(8) -0.0024(8) -0.0095(7)
C78 0.0631(14) 0.0363(11) 0.0528(13) -0.0115(10) 0.0036(11) -0.0253(10)
C79 0.0437(11) 0.0287(9) 0.0480(11) -0.0144(8) -0.0045(9) -0.0063(8)
C80 0.0317(9) 0.0294(9) 0.0326(9) -0.0086(7) -0.0030(7) -0.0068(7)
C81 0.0829(17) 0.0395(12) 0.0349(11) -0.0052(9) -0.0188(11) -0.0124(11)
C82 0.094(2) 0.0619(17) 0.089(2) 0.0274(15) -0.0574(18) -0.0324(16)
C83 0.0440(12) 0.0371(11) 0.0380(11) 0.0089(9) -0.0002(9) -0.0022(9)
C84 0.0367(10) 0.0340(10) 0.0318(9) 0.0033(8) 0.0033(8) -0.0068(8)
C201 0.101(3) 0.0502(16) 0.101(3) -0.0184(17) -0.016(2) 0.0106(16)
C202 0.088(2) 0.0655(17) 0.0534(15) -0.0101(13) -0.0090(14) -0.0303(16)
C203 0.0566(16) 0.0722(18) 0.0582(16) 0.0019(14) -0.0113(12) -0.0088(13)
C204 0.081(2) 0.0488(15) 0.0719(18) -0.0056(13) -0.0112(16) -0.0017(14)
C205 0.096(2) 0.0577(17) 0.120(3) -0.0318(18) -0.048(2) -0.0076(16)
C206 0.100(3) 0.087(2) 0.143(4) -0.040(2) -0.074(3) 0.019(2)
C301 0.0659(19) 0.098(3) 0.072(2) -0.0142(19) -0.0154(16) 0.0053(18)
C302 0.121(3) 0.094(3) 0.082(2) -0.028(2) -0.026(2) -0.015(2)
C303 0.136(4) 0.130(4) 0.124(4) 0.037(3) -0.069(3) -0.084(3)
C304 0.057(2) 0.143(4) 0.075(2) 0.040(2) 0.0087(17) 0.008(2)
C305 0.110(3) 0.082(2) 0.063(2) -0.0086(17) -0.010(2) 0.011(2)
C306 0.073(2) 0.086(2) 0.083(2) -0.0078(19) -0.0281(18) -0.0090(18)
C401 0.114(3) 0.112(3) 0.099(3) -0.023(2) -0.033(3) 0.005(3)
C402 0.109(3) 0.116(3) 0.102(3) -0.040(3) -0.025(3) 0.033(3)
C403 0.143(4) 0.070(2) 0.090(3) -0.039(2) -0.051(3) 0.051(2)
C404 0.182(5) 0.067(2) 0.088(3) -0.050(2) -0.013(3) -0.026(3)
C405 0.082(2) 0.111(3) 0.136(4) -0.082(3) -0.017(3) -0.009(2)
C406 0.086(3) 0.110(3) 0.095(3) -0.023(2) -0.046(2) 0.008(2)
O1 0.0132(5) 0.0288(6) 0.0241(5) -0.0049(5) -0.0013(4) -0.0033(4)
O2 0.0155(5) 0.0189(5) 0.0290(6) -0.0078(4) -0.0013(4) -0.0021(4)
O3 0.0249(6) 0.0338(7) 0.0527(8) -0.0025(6) -0.0151(6) -0.0046(5)
O4 0.0420(8) 0.0432(8) 0.0327(7) -0.0119(6) -0.0089(6) -0.0026(6)
O5 0.0178(5) 0.0200(5) 0.0254(5) -0.0050(4) -0.0036(4) -0.0023(4)
O6 0.0198(5) 0.0217(5) 0.0196(5) -0.0056(4) -0.0020(4) -0.0029(4)
O7 0.0259(6) 0.0308(6) 0.0370(7) -0.0122(5) 0.0004(5) -0.0091(5)
O8 0.0468(8) 0.0285(6) 0.0280(6) 0.0011(5) -0.0046(6) -0.0074(6)
P1 0.01457(18) 0.01941(18) 0.02017(18) -0.00419(15) -0.00120(14) -0.00399(14)
P2 0.01869(19) 0.01811(18) 0.02166(19) -0.00473(15) -0.00196(15) -0.00346(14)
Li1 0.0202(13) 0.0252(14) 0.0299(14) -0.0085(11) 0.0009(11) -0.0038(11)
Li2 0.0250(14) 0.0325(15) 0.0334(15) -0.0075(12) -0.0071(12) -0.0039(12)
Li3 0.0231(13) 0.0248(13) 0.0251(13) -0.0043(11) -0.0037(11) -0.0021(11)
Li4 0.0264(14) 0.0254(14) 0.0267(14) -0.0028(11) -0.0015(11) -0.0044(11)

loop_
_atom_type_symbol
_atom_type_description
_atom_type_scat_dispersion_real
_atom_type_scat_dispersion_imag
_atom_type_scat_source
C C 0.0033 0.0016 'International Tables Vol C Tables 4.2.6.8 and 6.1.1.4'
H H 0.0000 0.0000 'International Tables Vol C Tables 4.2.6.8 and 6.1.1.4'
O O 0.0106 0.0060 'International Tables Vol C Tables 4.2.6.8 and 6.1.1.4'
P P 0.1023 0.0942 'International Tables Vol C Tables 4.2.6.8 and 6.1.1.4'
Li Li -0.0003 0.0001 'International Tables Vol C Tables 4.2.6.8 and 6.1.1.4'

loop_
_geom_angle_atom_site_label_1
_geom_angle_atom_site_label_2
_geom_angle_atom_site_label_3
_geom_angle
_geom_angle_site_symmetry_1
_geom_angle_site_symmetry_3
_geom_angle_publ_flag
O1 C1 C6 119.57(13) . . ?
O1 C1 C2 123.44(14) . . ?
C6 C1 C2 116.97(13) . . ?
C3 C2 C1 118.00(14) . . ?
C3 C2 C19 120.96(14) . . ?
C1 C2 C19 121.03(13) . . ?
C2 C3 C4 124.56(14) . . ?
C2 C3 H3 117.7 . . ?
C4 C3 H3 117.7 . . ?
C5 C4 C3 116.53(14) . . ?
C5 C4 C23 122.89(14) . . ?
C3 C4 C23 120.58(14) . . ?
C4 C5 C6 121.26(14) . . ?
C4 C5 H5 119.4 . . ?
C6 C5 H5 119.4 . . ?
C5 C6 C1 121.77(14) . . ?
C5 C6 P1 123.36(12) . . ?
C1 C6 P1 114.69(11) . . ?
O2 C7 C12 119.71(13) . . ?
O2 C7 C8 122.53(13) . . ?
C12 C7 C8 117.70(13) . . ?
O2 C7 Li2 52.57(10) . . ?
C12 C7 Li2 104.83(11) . . ?
C8 C7 Li2 109.66(12) . . ?
C9 C8 C7 118.14(14) . . ?
C9 C8 C27 120.18(14) . . ?
C7 C8 C27 121.68(14) . . ?
C8 C9 C10 124.46(15) . . ?
C8 C9 H9 117.8 . . ?
C10 C9 H9 117.8 . . ?
C11 C10 C9 116.25(14) . . ?
C11 C10 C31 120.27(14) . . ?
C9 C10 C31 123.48(15) . . ?
C10 C11 C12 122.20(14) . . ?
C10 C11 H11 118.9 . . ?
C12 C11 H11 118.9 . . ?
C11 C12 C7 120.92(14) . . ?
C11 C12 P1 121.13(11) . . ?
C7 C12 P1 117.59(11) . . ?
C18 C13 C14 117.68(15) . . ?
C18 C13 P1 123.62(12) . . ?
C14 C13 P1 118.29(12) . . ?
C15 C14 C13 121.47(17) . . ?
C15 C14 H14 119.3 . . ?
C13 C14 H14 119.3 . . ?
C16 C15 C14 119.79(18) . . ?
C16 C15 H15 120.1 . . ?
C14 C15 H15 120.1 . . ?
C15 C16 C17 119.91(17) . . ?
C15 C16 H16 120.0 . . ?
C17 C16 H16 120.0 . . ?
C16 C17 C18 120.28(18) . . ?
C16 C17 H17 119.9 . . ?
C18 C17 H17 119.9 . . ?
C17 C18 C13 120.86(17) . . ?
C17 C18 H18 119.6 . . ?
C13 C18 H18 119.6 . . ?
C22 C19 C21 107.02(15) . . ?
C22 C19 C20 107.19(15) . . ?
C21 C19 C20 109.73(15) . . ?
C22 C19 C2 112.26(14) . . ?
C21 C19 C2 109.84(14) . . ?
C20 C19 C2 110.69(14) . . ?
C19 C20 H20A 109.5 . . ?
C19 C20 H20B 109.5 . . ?
H20A C20 H20B 109.5 . . ?
C19 C20 H20C 109.5 . . ?
H20A C20 H20C 109.5 . . ?
H20B C20 H20C 109.5 . . ?
C19 C21 H21A 109.5 . . ?
C19 C21 H21B 109.5 . . ?
H21A C21 H21B 109.5 . . ?
C19 C21 H21C 109.5 . . ?
H21A C21 H21C 109.5 . . ?
H21B C21 H21C 109.5 . . ?
C19 C22 H22A 109.5 . . ?
C19 C22 H22B 109.5 . . ?
H22A C22 H22B 109.5 . . ?
C19 C22 H22C 109.5 . . ?
H22A C22 H22C 109.5 . . ?
H22B C22 H22C 109.5 . . ?
C26 C23 C25 108.61(16) . . ?
C26 C23 C4 111.87(14) . . ?
C25 C23 C4 108.72(14) . . ?
C26 C23 C24 107.98(15) . . ?
C25 C23 C24 109.25(15) . . ?
C4 C23 C24 110.36(14) . . ?
C23 C24 H24A 109.5 . . ?
C23 C24 H24B 109.5 . . ?
H24A C24 H24B 109.5 . . ?
C23 C24 H24C 109.5 . . ?
H24A C24 H24C 109.5 . . ?
H24B C24 H24C 109.5 . . ?
C23 C25 H25A 109.5 . . ?
C23 C25 H25B 109.5 . . ?
H25A C25 H25B 109.5 . . ?
C23 C25 H25C 109.5 . . ?
H25A C25 H25C 109.5 . . ?
H25B C25 H25C 109.5 . . ?
C23 C26 H26A 109.5 . . ?
C23 C26 H26B 109.5 . . ?
H26A C26 H26B 109.5 . . ?
C23 C26 H26C 109.5 . . ?
H26A C26 H26C 109.5 . . ?
H26B C26 H26C 109.5 . . ?
C30 C27 C28 106.96(15) . . ?
C30 C27 C29 107.05(15) . . ?
C28 C27 C29 109.42(16) . . ?
C30 C27 C8 112.51(14) . . ?
C28 C27 C8 111.55(14) . . ?
C29 C27 C8 109.21(14) . . ?
C27 C28 H28A 109.5 . . ?
C27 C28 H28B 109.5 . . ?
H28A C28 H28B 109.5 . . ?
C27 C28 H28C 109.5 . . ?
H28A C28 H28C 109.5 . . ?
H28B C28 H28C 109.5 . . ?
C27 C29 H29A 109.5 . . ?
C27 C29 H29B 109.5 . . ?
H29A C29 H29B 109.5 . . ?
C27 C29 H29C 109.5 . . ?
H29A C29 H29C 109.5 . . ?
H29B C29 H29C 109.5 . . ?
C27 C30 H30A 109.5 . . ?
C27 C30 H30B 109.5 . . ?
H30A C30 H30B 109.5 . . ?
C27 C30 H30C 109.5 . . ?
H30A C30 H30C 109.5 . . ?
H30B C30 H30C 109.5 . . ?
C34 C31 C32 108.16(17) . . ?
C34 C31 C33 108.98(17) . . ?
C32 C31 C33 108.40(17) . . ?
C34 C31 C10 112.07(15) . . ?
C32 C31 C10 109.93(14) . . ?
C33 C31 C10 109.23(16) . . ?
C31 C32 H32A 109.5 . . ?
C31 C32 H32B 109.5 . . ?
H32A C32 H32B 109.5 . . ?
C31 C32 H32C 109.5 . . ?
H32A C32 H32C 109.5 . . ?
H32B C32 H32C 109.5 . . ?
C31 C33 H33A 109.5 . . ?
C31 C33 H33B 109.5 . . ?
H33A C33 H33B 109.5 . . ?
C31 C33 H33C 109.5 . . ?
H33A C33 H33C 109.5 . . ?
H33B C33 H33C 109.5 . . ?
C31 C34 H34A 109.5 . . ?
C31 C34 H34B 109.5 . . ?
H34A C34 H34B 109.5 . . ?
C31 C34 H34C 109.5 . . ?
H34A C34 H34C 109.5 . . ?
H34B C34 H34C 109.5 . . ?
O5 C35 C40 119.62(13) . . ?
O5 C35 C36 123.74(14) . . ?
C40 C35 C36 116.63(14) . . ?
C37 C36 C35 118.05(14) . . ?
C37 C36 C53 120.58(14) . . ?
C35 C36 C53 121.36(14) . . ?
C36 C37 C38 124.65(15) . . ?
C36 C37 H37 117.7 . . ?
C38 C37 H37 117.7 . . ?
C39 C38 C37 116.61(15) . . ?
C39 C38 C61 122.52(15) . . ?
C37 C38 C61 120.85(15) . . ?
C38 C39 C40 121.05(15) . . ?
C38 C39 H39 119.5 . . ?
C40 C39 H39 119.5 . . ?
C39 C40 C35 122.27(14) . . ?
C39 C40 P2 123.15(12) . . ?
C35 C40 P2 114.38(11) . . ?
O6 C41 C46 119.42(13) . . ?
O6 C41 C42 123.13(14) . . ?
C46 C41 C42 117.39(14) . . ?
O6 C41 Li4 51.22(9) . . ?
C46 C41 Li4 103.37(11) . . ?
C42 C41 Li4 112.52(12) . . ?
C43 C42 C41 117.96(15) . . ?
C43 C42 C57 120.15(14) . . ?
C41 C42 C57 121.89(14) . . ?
C42 C43 C44 124.60(15) . . ?
C42 C43 H43 117.7 . . ?
C44 C43 H43 117.7 . . ?
C45 C44 C43 116.54(15) . . ?
C45 C44 C65 119.84(16) . . ?
C43 C44 C65 123.58(16) . . ?
C44 C45 C46 121.85(16) . . ?
C44 C45 H45 119.1 . . ?
C46 C45 H45 119.1 . . ?
C45 C46 C41 121.27(14) . . ?
C45 C46 P2 120.91(12) . . ?
C41 C46 P2 117.54(11) . . ?
C52 C47 C48 118.01(15) . . ?
C52 C47 P2 123.82(13) . . ?
C48 C47 P2 117.60(13) . . ?
C49 C48 C47 121.28(17) . . ?
C49 C48 H48 119.4 . . ?
C47 C48 H48 119.4 . . ?
C50 C49 C48 119.62(18) . . ?
C50 C49 H49 120.2 . . ?
C48 C49 H49 120.2 . . ?
C49 C50 C51 120.19(18) . . ?
C49 C50 H50 119.9 . . ?
C51 C50 H50 119.9 . . ?
C50 C51 C52 120.37(18) . . ?
C50 C51 H51 119.8 . . ?
C52 C51 H51 119.8 . . ?
C47 C52 C51 120.51(17) . . ?
C47 C52 H52 119.7 . . ?
C51 C52 H52 119.7 . . ?
C54 C53 C56 106.75(14) . . ?
C54 C53 C55 109.44(15) . . ?
C56 C53 C55 107.82(14) . . ?
C54 C53 C36 111.36(13) . . ?
C56 C53 C36 112.10(14) . . ?
C55 C53 C36 109.27(13) . . ?
C53 C54 H54A 109.5 . . ?
C53 C54 H54B 109.5 . . ?
H54A C54 H54B 109.5 . . ?
C53 C54 H54C 109.5 . . ?
H54A C54 H54C 109.5 . . ?
H54B C54 H54C 109.5 . . ?
C53 C55 H55A 109.5 . . ?
C53 C55 H55B 109.5 . . ?
H55A C55 H55B 109.5 . . ?
C53 C55 H55C 109.5 . . ?
H55A C55 H55C 109.5 . . ?
H55B C55 H55C 109.5 . . ?
C53 C56 H56A 109.5 . . ?
C53 C56 H56B 109.5 . . ?
H56A C56 H56B 109.5 . . ?
C53 C56 H56C 109.5 . . ?
H56A C56 H56C 109.5 . . ?
H56B C56 H56C 109.5 . . ?
C59 C57 C58 110.09(16) . . ?
C59 C57 C42 109.51(14) . . ?
C58 C57 C42 111.10(14) . . ?
C59 C57 C60 106.60(15) . . ?
C58 C57 C60 107.03(15) . . ?
C42 C57 C60 112.37(15) . . ?
C57 C58 H58A 109.5 . . ?
C57 C58 H58B 109.5 . . ?
H58A C58 H58B 109.5 . . ?
C57 C58 H58C 109.5 . . ?
H58A C58 H58C 109.5 . . ?
H58B C58 H58C 109.5 . . ?
C57 C59 H59A 109.5 . . ?
C57 C59 H59B 109.5 . . ?
H59A C59 H59B 109.5 . . ?
C57 C59 H59C 109.5 . . ?
H59A C59 H59C 109.5 . . ?
H59B C59 H59C 109.5 . . ?
C57 C60 H60A 109.5 . . ?
C57 C60 H60B 109.5 . . ?
H60A C60 H60B 109.5 . . ?
C57 C60 H60C 109.5 . . ?
H60A C60 H60C 109.5 . . ?
H60B C60 H60C 109.5 . . ?
C63 C61 C64 108.6(2) . . ?
C63 C61 C62 109.4(2) . . ?
C64 C61 C62 107.33(18) . . ?
C63 C61 C38 109.35(16) . . ?
C64 C61 C38 112.41(15) . . ?
C62 C61 C38 109.68(16) . . ?
C61 C62 H62A 109.5 . . ?
C61 C62 H62B 109.5 . . ?
H62A C62 H62B 109.5 . . ?
C61 C62 H62C 109.5 . . ?
H62A C62 H62C 109.5 . . ?
H62B C62 H62C 109.5 . . ?
C61 C63 H63A 109.5 . . ?
C61 C63 H63B 109.5 . . ?
H63A C63 H63B 109.5 . . ?
C61 C63 H63C 109.5 . . ?
H63A C63 H63C 109.5 . . ?
H63B C63 H63C 109.5 . . ?
C61 C64 H64A 109.5 . . ?
C61 C64 H64B 109.5 . . ?
H64A C64 H64B 109.5 . . ?
C61 C64 H64C 109.5 . . ?
H64A C64 H64C 109.5 . . ?
H64B C64 H64C 109.5 . . ?
C68 C65 C66 109.4(2) . . ?
C68 C65 C44 112.37(18) . . ?
C66 C65 C44 108.92(16) . . ?
C68 C65 C67 108.8(2) . . ?
C66 C65 C67 107.4(2) . . ?
C44 C65 C67 109.88(18) . . ?
C65 C66 H66A 109.5 . . ?
C65 C66 H66B 109.5 . . ?
H66A C66 H66B 109.5 . . ?
C65 C66 H66C 109.5 . . ?
H66A C66 H66C 109.5 . . ?
H66B C66 H66C 109.5 . . ?
C65 C67 H67A 109.5 . . ?
C65 C67 H67B 109.5 . . ?
H67A C67 H67B 109.5 . . ?
C65 C67 H67C 109.5 . . ?
H67A C67 H67C 109.5 . . ?
H67B C67 H67C 109.5 . . ?
C65 C68 H68A 109.5 . . ?
C65 C68 H68B 109.5 . . ?
H68A C68 H68B 109.5 . . ?
C65 C68 H68C 109.5 . . ?
H68A C68 H68C 109.5 . . ?
H68B C68 H68C 109.5 . . ?
O3 C69 C70 108.9(2) . . ?
O3 C69 H69A 109.9 . . ?
C70 C69 H69A 109.9 . . ?
O3 C69 H69B 109.9 . . ?
C70 C69 H69B 109.9 . . ?
H69A C69 H69B 108.3 . . ?
C69 C70 C71 104.54(17) . . ?
C69 C70 H70A 110.8 . . ?
C71 C70 H70A 110.8 . . ?
C69 C70 H70B 110.8 . . ?
C71 C70 H70B 110.8 . . ?
H70A C70 H70B 108.9 . . ?
C72 C71 C70 103.64(16) . . ?
C72 C71 H71A 111.0 . . ?
C70 C71 H71A 111.0 . . ?
C72 C71 H71B 111.0 . . ?
C70 C71 H71B 111.0 . . ?
H71A C71 H71B 109.0 . . ?
O3 C72 C71 104.72(16) . . ?
O3 C72 H72A 110.8 . . ?
C71 C72 H72A 110.8 . . ?
O3 C72 H72B 110.8 . . ?
C71 C72 H72B 110.8 . . ?
H72A C72 H72B 108.9 . . ?
O4 C73 C74 105.2(2) . . ?
O4 C73 H73A 110.7 . . ?
C74 C73 H73A 110.7 . . ?
O4 C73 H73B 110.7 . . ?
C74 C73 H73B 110.7 . . ?
H73A C73 H73B 108.8 . . ?
C75 C74 C73 105.6(2) . . ?
C75 C74 H74A 110.6 . . ?
C73 C74 H74A 110.6 . . ?
C75 C74 H74B 110.6 . . ?
C73 C74 H74B 110.6 . . ?
H74A C74 H74B 108.7 . . ?
C74 C75 C76 106.6(2) . . ?
C74 C75 H75A 110.4 . . ?
C76 C75 H75A 110.4 . . ?
C74 C75 H75B 110.4 . . ?
C76 C75 H75B 110.4 . . ?
H75A C75 H75B 108.6 . . ?
O4 C76 C75 106.8(2) . . ?
O4 C76 H76A 110.4 . . ?
C75 C76 H76A 110.4 . . ?
O4 C76 H76B 110.4 . . ?
C75 C76 H76B 110.4 . . ?
H76A C76 H76B 108.6 . . ?
O7 C77 C78 104.73(15) . . ?
O7 C77 H77A 110.8 . . ?
C78 C77 H77A 110.8 . . ?
O7 C77 H77B 110.8 . . ?
C78 C77 H77B 110.8 . . ?
H77A C77 H77B 108.9 . . ?
C77 C78 C79 104.58(15) . . ?
C77 C78 H78A 110.8 . . ?
C79 C78 H78A 110.8 . . ?
C77 C78 H78B 110.8 . . ?
C79 C78 H78B 110.8 . . ?
H78A C78 H78B 108.9 . . ?
C80 C79 C78 104.12(15) . . ?
C80 C79 H79A 110.9 . . ?
C78 C79 H79A 110.9 . . ?
C80 C79 H79B 110.9 . . ?
C78 C79 H79B 110.9 . . ?
H79A C79 H79B 109.0 . . ?
O7 C80 C79 105.56(14) . . ?
O7 C80 H80A 110.6 . . ?
C79 C80 H80A 110.6 . . ?
O7 C80 H80B 110.6 . . ?
C79 C80 H80B 110.6 . . ?
H80A C80 H80B 108.8 . . ?
O8 C81 C82 105.40(19) . . ?
O8 C81 H81A 110.7 . . ?
C82 C81 H81A 110.7 . . ?
O8 C81 H81B 110.7 . . ?
C82 C81 H81B 110.7 . . ?
H81A C81 H81B 108.8 . . ?
C81 C82 C83 106.9(2) . . ?
C81 C82 H82A 110.3 . . ?
C83 C82 H82A 110.3 . . ?
C81 C82 H82B 110.3 . . ?
C83 C82 H82B 110.3 . . ?
H82A C82 H82B 108.6 . . ?
C82 C83 C84 104.44(17) . . ?
C82 C83 H83A 110.9 . . ?
C84 C83 H83A 110.9 . . ?
C82 C83 H83B 110.9 . . ?
C84 C83 H83B 110.9 . . ?
H83A C83 H83B 108.9 . . ?
O8 C84 C83 106.42(16) . . ?
O8 C84 H84A 110.4 . . ?
C83 C84 H84A 110.4 . . ?
O8 C84 H84B 110.4 . . ?
C83 C84 H84B 110.4 . . ?
H84A C84 H84B 108.6 . . ?
C202 C201 C206 118.4(3) . . ?
C202 C201 H201 120.8 . . ?
C206 C201 H201 120.8 . . ?
C201 C202 C203 119.5(3) . . ?
C201 C202 H202 120.2 . . ?
C203 C202 H202 120.2 . . ?
C204 C203 C202 120.6(3) . . ?
C204 C203 H203 119.7 . . ?
C202 C203 H203 119.7 . . ?
C205 C204 C203 120.7(3) . . ?
C205 C204 H204 119.6 . . ?
C203 C204 H204 119.6 . . ?
C204 C205 C206 119.9(3) . . ?
C204 C205 H205 120.1 . . ?
C206 C205 H205 120.1 . . ?
C205 C206 C201 120.8(3) . . ?
C205 C206 H206 119.6 . . ?
C201 C206 H206 119.6 . . ?
C302 C301 C306 122.5(4) . . ?
C302 C301 H301 118.7 . . ?
C306 C301 H301 118.7 . . ?
C301 C302 C303 119.7(4) . . ?
C301 C302 H302 120.2 . . ?
C303 C302 H302 120.2 . . ?
C302 C303 C304 116.8(4) . . ?
C302 C303 H303 121.6 . . ?
C304 C303 H303 121.6 . . ?
C305 C304 C303 118.1(4) . . ?
C305 C304 H304 121.0 . . ?
C303 C304 H304 121.0 . . ?
C306 C305 C304 120.8(4) . . ?
C306 C305 H305 119.6 . . ?
C304 C305 H305 119.6 . . ?
C305 C306 C301 122.1(4) . . ?
C305 C306 H306 118.9 . . ?
C301 C306 H306 118.9 . . ?
C406 C401 C402 119.8(5) . . ?
C406 C401 H401 120.1 . . ?
C402 C401 H401 120.1 . . ?
C401 C402 C403 121.2(5) . . ?
C401 C402 H402 119.4 . . ?
C403 C402 H402 119.4 . . ?
C402 C403 C404 121.4(4) . . ?
C402 C403 H403 119.3 . . ?
C404 C403 H403 119.3 . . ?
C403 C404 C405 116.3(4) . . ?
C403 C404 H404 121.9 . . ?
C405 C404 H404 121.9 . . ?
C406 C405 C404 118.1(4) . . ?
C406 C405 H405 121.0 . . ?
C404 C405 H405 121.0 . . ?
C401 C406 C405 123.2(4) . . ?
C401 C406 H406 118.4 . . ?
C405 C406 H406 118.4 . . ?
C1 O1 Li2 118.99(13) . . ?
C1 O1 Li1 126.80(13) . . ?
Li2 O1 Li1 83.23(13) . . ?
C7 O2 Li1 138.85(13) . 2_566 ?
C7 O2 Li1 124.89(12) . . ?
Li1 O2 Li1 81.83(12) 2_566 . ?
C7 O2 Li2 97.69(12) . . ?
Li1 O2 Li2 120.48(13) 2_566 . ?
Li1 O2 Li2 76.48(12) . . ?
C69 O3 C72 105.24(15) . . ?
C69 O3 Li2 132.84(16) . . ?
C72 O3 Li2 121.60(14) . . ?
C73 O4 C76 107.49(16) . . ?
C73 O4 Li2 121.53(14) . . ?
C76 O4 Li2 130.74(16) . . ?
C35 O5 Li4 117.79(13) . . ?
C35 O5 Li3 126.70(12) . . ?
Li4 O5 Li3 81.95(12) . . ?
C41 O6 Li3 139.71(13) . 2_655 ?
C41 O6 Li3 124.50(12) . . ?
Li3 O6 Li3 81.10(13) 2_655 . ?
C41 O6 Li4 99.00(11) . . ?
Li3 O6 Li4 118.87(13) 2_655 . ?
Li3 O6 Li4 75.17(11) . . ?
C77 O7 C80 105.42(13) . . ?
C77 O7 Li4 133.54(14) . . ?
C80 O7 Li4 121.05(13) . . ?
C84 O8 C81 107.68(15) . . ?
C84 O8 Li4 127.11(15) . . ?
C81 O8 Li4 125.06(15) . . ?
C6 P1 C12 100.99(7) . . ?
C6 P1 C13 103.12(7) . . ?
C12 P1 C13 104.80(7) . . ?
C6 P1 Li1 96.10(8) . . ?
C12 P1 Li1 95.32(8) . . ?
C13 P1 Li1 148.71(8) . . ?
C40 P2 C47 103.25(7) . . ?
C40 P2 C46 100.89(7) . . ?
C47 P2 C46 105.55(7) . . ?
C40 P2 Li3 96.73(8) . . ?
C47 P2 Li3 146.45(8) . . ?
C46 P2 Li3 96.64(8) . . ?
O2 Li1 O1 142.19(16) 2_566 . ?
O2 Li1 O2 98.17(12) 2_566 . ?
O1 Li1 O2 97.80(13) . . ?
O2 Li1 P1 136.55(15) 2_566 . ?
O1 Li1 P1 79.75(10) . . ?
O2 Li1 P1 81.40(10) . . ?
O2 Li1 Li1 51.23(10) 2_566 2_566 ?
O1 Li1 Li1 133.6(2) . 2_566 ?
O2 Li1 Li1 46.94(10) . 2_566 ?
P1 Li1 Li1 114.71(16) . 2_566 ?
O2 Li1 Li2 122.23(15) 2_566 . ?
O1 Li1 Li2 48.18(10) . . ?
O2 Li1 Li2 54.05(10) . . ?
P1 Li1 Li2 92.76(11) . . ?
Li1 Li1 Li2 86.06(15) 2_566 . ?
O2 Li1 Li2 31.85(8) 2_566 2_566 ?
O1 Li1 Li2 173.78(14) . 2_566 ?
O2 Li1 Li2 86.18(10) . 2_566 ?
P1 Li1 Li2 105.65(10) . 2_566 ?
Li1 Li1 Li2 47.20(11) 2_566 2_566 ?
Li2 Li1 Li2 133.26(11) . 2_566 ?
O1 Li2 O3 105.51(15) . . ?
O1 Li2 O4 113.89(15) . . ?
O3 Li2 O4 106.98(15) . . ?
O1 Li2 O2 93.91(13) . . ?
O3 Li2 O2 111.82(15) . . ?
O4 Li2 O2 123.16(15) . . ?
O1 Li2 Li1 48.58(10) . . ?
O3 Li2 Li1 101.80(14) . . ?
O4 Li2 Li1 150.04(16) . . ?
O2 Li2 Li1 49.47(9) . . ?
O1 Li2 C7 99.68(12) . . ?
O3 Li2 C7 135.80(15) . . ?
O4 Li2 C7 94.75(12) . . ?
O2 Li2 C7 29.74(6) . . ?
Li1 Li2 C7 69.35(10) . . ?
O1 Li2 Li1 95.00(12) . 2_566 ?
O3 Li2 Li1 85.01(11) . 2_566 ?
O4 Li2 Li1 143.29(14) . 2_566 ?
O2 Li2 Li1 27.67(7) . 2_566 ?
Li1 Li2 Li1 46.74(11) . 2_566 ?
C7 Li2 Li1 56.80(8) . 2_566 ?
O6 Li3 O5 140.65(16) 2_655 . ?
O6 Li3 O6 98.90(13) 2_655 . ?
O5 Li3 O6 97.67(12) . . ?
O6 Li3 P2 137.95(14) 2_655 . ?
O5 Li3 P2 79.90(10) . . ?
O6 Li3 P2 80.91(10) . . ?
O6 Li3 Li4 121.69(15) 2_655 . ?
O5 Li3 Li4 48.67(9) . . ?
O6 Li3 Li4 53.16(9) . . ?
P2 Li3 Li4 92.00(11) . . ?
O6 Li3 Li3 52.63(10) 2_655 2_655 ?
O5 Li3 Li3 132.29(19) . 2_655 ?
O6 Li3 Li3 46.27(9) . 2_655 ?
P2 Li3 Li3 114.58(16) . 2_655 ?
Li4 Li3 Li3 84.37(15) . 2_655 ?
O6 Li3 Li4 32.51(8) 2_655 2_655 ?
O5 Li3 Li4 173.12(14) . 2_655 ?
O6 Li3 Li4 85.84(10) . 2_655 ?
P2 Li3 Li4 106.57(10) . 2_655 ?
Li4 Li3 Li4 131.91(11) . 2_655 ?
Li3 Li3 Li4 47.54(11) 2_655 2_655 ?
O5 Li4 O8 113.29(15) . . ?
O5 Li4 O7 104.90(14) . . ?
O8 Li4 O7 106.51(14) . . ?
O5 Li4 O6 96.94(12) . . ?
O8 Li4 O6 123.59(15) . . ?
O7 Li4 O6 110.11(14) . . ?
O5 Li4 Li3 49.38(9) . . ?
O8 Li4 Li3 151.61(16) . . ?
O7 Li4 Li3 100.41(13) . . ?
O6 Li4 Li3 51.67(9) . . ?
O5 Li4 C41 102.08(12) . . ?
O8 Li4 C41 95.51(12) . . ?
O7 Li4 C41 134.31(14) . . ?
O6 Li4 C41 29.78(6) . . ?
Li3 Li4 C41 71.12(10) . . ?
O5 Li4 Li3 97.06(11) . 2_655 ?
O8 Li4 Li3 143.95(14) . 2_655 ?
O7 Li4 Li3 82.58(11) . 2_655 ?
O6 Li4 Li3 28.62(7) . 2_655 ?
Li3 Li4 Li3 48.09(11) . 2_655 ?
C41 Li4 Li3 57.90(8) . 2_655 ?

loop_
_geom_bond_atom_site_label_1
_geom_bond_atom_site_label_2
_geom_bond_distance
_geom_bond_site_symmetry_2
_geom_bond_publ_flag
C1 O1 1.3274(18) . ?
C1 C6 1.415(2) . ?
C1 C2 1.438(2) . ?
C2 C3 1.390(2) . ?
C2 C19 1.538(2) . ?
C3 C4 1.403(2) . ?
C3 H3 0.9500 . ?
C4 C5 1.386(2) . ?
C4 C23 1.536(2) . ?
C5 C6 1.400(2) . ?
C5 H5 0.9500 . ?
C6 P1 1.8260(15) . ?
C7 O2 1.3416(18) . ?
C7 C12 1.419(2) . ?
C7 C8 1.430(2) . ?
C7 Li2 2.680(3) . ?
C8 C9 1.395(2) . ?
C8 C27 1.544(2) . ?
C9 C10 1.403(2) . ?
C9 H9 0.9500 . ?
C10 C11 1.383(2) . ?
C10 C31 1.538(2) . ?
C11 C12 1.399(2) . ?
C11 H11 0.9500 . ?
C12 P1 1.8296(15) . ?
C13 C18 1.395(2) . ?
C13 C14 1.400(2) . ?
C13 P1 1.8301(16) . ?
C14 C15 1.387(3) . ?
C14 H14 0.9500 . ?
C15 C16 1.381(3) . ?
C15 H15 0.9500 . ?
C16 C17 1.381(3) . ?
C16 H16 0.9500 . ?
C17 C18 1.392(2) . ?
C17 H17 0.9500 . ?
C18 H18 0.9500 . ?
C19 C22 1.535(2) . ?
C19 C21 1.535(3) . ?
C19 C20 1.538(3) . ?
C20 H20A 0.9800 . ?
C20 H20B 0.9800 . ?
C20 H20C 0.9800 . ?
C21 H21A 0.9800 . ?
C21 H21B 0.9800 . ?
C21 H21C 0.9800 . ?
C22 H22A 0.9800 . ?
C22 H22B 0.9800 . ?
C22 H22C 0.9800 . ?
C23 C26 1.531(2) . ?
C23 C25 1.533(3) . ?
C23 C24 1.539(2) . ?
C24 H24A 0.9800 . ?
C24 H24B 0.9800 . ?
C24 H24C 0.9800 . ?
C25 H25A 0.9800 . ?
C25 H25B 0.9800 . ?
C25 H25C 0.9800 . ?
C26 H26A 0.9800 . ?
C26 H26B 0.9800 . ?
C26 H26C 0.9800 . ?
C27 C30 1.535(2) . ?
C27 C28 1.535(3) . ?
C27 C29 1.537(3) . ?
C28 H28A 0.9800 . ?
C28 H28B 0.9800 . ?
C28 H28C 0.9800 . ?
C29 H29A 0.9800 . ?
C29 H29B 0.9800 . ?
C29 H29C 0.9800 . ?
C30 H30A 0.9800 . ?
C30 H30B 0.9800 . ?
C30 H30C 0.9800 . ?
C31 C34 1.526(3) . ?
C31 C32 1.533(3) . ?
C31 C33 1.534(3) . ?
C32 H32A 0.9800 . ?
C32 H32B 0.9800 . ?
C32 H32C 0.9800 . ?
C33 H33A 0.9800 . ?
C33 H33B 0.9800 . ?
C33 H33C 0.9800 . ?
C34 H34A 0.9800 . ?
C34 H34B 0.9800 . ?
C34 H34C 0.9800 . ?
C35 O5 1.3281(18) . ?
C35 C40 1.416(2) . ?
C35 C36 1.438(2) . ?
C36 C37 1.391(2) . ?
C36 C53 1.542(2) . ?
C37 C38 1.400(2) . ?
C37 H37 0.9500 . ?
C38 C39 1.385(2) . ?
C38 C61 1.537(2) . ?
C39 C40 1.396(2) . ?
C39 H39 0.9500 . ?
C40 P2 1.8216(16) . ?
C41 O6 1.3425(18) . ?
C41 C46 1.420(2) . ?
C41 C42 1.435(2) . ?
C41 Li4 2.670(3) . ?
C42 C43 1.394(2) . ?
C42 C57 1.541(2) . ?
C43 C44 1.398(3) . ?
C43 H43 0.9500 . ?
C44 C45 1.383(2) . ?
C44 C65 1.543(2) . ?
C45 C46 1.396(2) . ?
C45 H45 0.9500 . ?
C46 P2 1.8321(16) . ?
C47 C52 1.392(2) . ?
C47 C48 1.401(2) . ?
C47 P2 1.8307(16) . ?
C48 C49 1.392(2) . ?
C48 H48 0.9500 . ?
C49 C50 1.375(3) . ?
C49 H49 0.9500 . ?
C50 C51 1.382(3) . ?
C50 H50 0.9500 . ?
C51 C52 1.393(3) . ?
C51 H51 0.9500 . ?
C52 H52 0.9500 . ?
C53 C54 1.536(2) . ?
C53 C56 1.537(2) . ?
C53 C55 1.538(2) . ?
C54 H54A 0.9800 . ?
C54 H54B 0.9800 . ?
C54 H54C 0.9800 . ?
C55 H55A 0.9800 . ?
C55 H55B 0.9800 . ?
C55 H55C 0.9800 . ?
C56 H56A 0.9800 . ?
C56 H56B 0.9800 . ?
C56 H56C 0.9800 . ?
C57 C59 1.531(2) . ?
C57 C58 1.535(3) . ?
C57 C60 1.545(2) . ?
C58 H58A 0.9800 . ?
C58 H58B 0.9800 . ?
C58 H58C 0.9800 . ?
C59 H59A 0.9800 . ?
C59 H59B 0.9800 . ?
C59 H59C 0.9800 . ?
C60 H60A 0.9800 . ?
C60 H60B 0.9800 . ?
C60 H60C 0.9800 . ?
C61 C63 1.522(3) . ?
C61 C64 1.527(3) . ?
C61 C62 1.528(3) . ?
C62 H62A 0.9800 . ?
C62 H62B 0.9800 . ?
C62 H62C 0.9800 . ?
C63 H63A 0.9800 . ?
C63 H63B 0.9800 . ?
C63 H63C 0.9800 . ?
C64 H64A 0.9800 . ?
C64 H64B 0.9800 . ?
C64 H64C 0.9800 . ?
C65 C68 1.512(3) . ?
C65 C66 1.524(3) . ?
C65 C67 1.550(4) . ?
C66 H66A 0.9800 . ?
C66 H66B 0.9800 . ?
C66 H66C 0.9800 . ?
C67 H67A 0.9800 . ?
C67 H67B 0.9800 . ?
C67 H67C 0.9800 . ?
C68 H68A 0.9800 . ?
C68 H68B 0.9800 . ?
C68 H68C 0.9800 . ?
C69 O3 1.418(3) . ?
C69 C70 1.472(3) . ?
C69 H69A 0.9900 . ?
C69 H69B 0.9900 . ?
C70 C71 1.527(3) . ?
C70 H70A 0.9900 . ?
C70 H70B 0.9900 . ?
C71 C72 1.518(3) . ?
C71 H71A 0.9900 . ?
C71 H71B 0.9900 . ?
C72 O3 1.437(2) . ?
C72 H72A 0.9900 . ?
C72 H72B 0.9900 . ?
C73 O4 1.434(2) . ?
C73 C74 1.488(4) . ?
C73 H73A 0.9900 . ?
C73 H73B 0.9900 . ?
C74 C75 1.452(4) . ?
C74 H74A 0.9900 . ?
C74 H74B 0.9900 . ?
C75 C76 1.491(4) . ?
C75 H75A 0.9900 . ?
C75 H75B 0.9900 . ?
C76 O4 1.442(2) . ?
C76 H76A 0.9900 . ?
C76 H76B 0.9900 . ?
C77 O7 1.437(2) . ?
C77 C78 1.521(3) . ?
C77 H77A 0.9900 . ?
C77 H77B 0.9900 . ?
C78 C79 1.533(3) . ?
C78 H78A 0.9900 . ?
C78 H78B 0.9900 . ?
C79 C80 1.527(2) . ?
C79 H79A 0.9900 . ?
C79 H79B 0.9900 . ?
C80 O7 1.441(2) . ?
C80 H80A 0.9900 . ?
C80 H80B 0.9900 . ?
C81 O8 1.435(3) . ?
C81 C82 1.470(3) . ?
C81 H81A 0.9900 . ?
C81 H81B 0.9900 . ?
C82 C83 1.490(3) . ?
C82 H82A 0.9900 . ?
C82 H82B 0.9900 . ?
C83 C84 1.525(3) . ?
C83 H83A 0.9900 . ?
C83 H83B 0.9900 . ?
C84 O8 1.434(2) . ?
C84 H84A 0.9900 . ?
C84 H84B 0.9900 . ?
C201 C202 1.364(4) . ?
C201 C206 1.389(5) . ?
C201 H201 0.9500 . ?
C202 C203 1.374(4) . ?
C202 H202 0.9500 . ?
C203 C204 1.358(4) . ?
C203 H203 0.9500 . ?
C204 C205 1.330(4) . ?
C204 H204 0.9500 . ?
C205 C206 1.363(5) . ?
C205 H205 0.9500 . ?
C206 H206 0.9500 . ?
C301 C302 1.303(5) . ?
C301 C306 1.313(5) . ?
C301 H301 0.9500 . ?
C302 C303 1.399(7) . ?
C302 H302 0.9500 . ?
C303 C304 1.442(7) . ?
C303 H303 0.9500 . ?
C304 C305 1.351(6) . ?
C304 H304 0.9500 . ?
C305 C306 1.307(5) . ?
C305 H305 0.9500 . ?
C306 H306 0.9500 . ?
C401 C406 1.319(6) . ?
C401 C402 1.343(5) . ?
C401 H401 0.9500 . ?
C402 C403 1.344(6) . ?
C402 H402 0.9500 . ?
C403 C404 1.391(6) . ?
C403 H403 0.9500 . ?
C404 C405 1.438(6) . ?
C404 H404 0.9500 . ?
C405 C406 1.361(6) . ?
C405 H405 0.9500 . ?
C406 H406 0.9500 . ?
O1 Li2 1.936(3) . ?
O1 Li1 1.948(3) . ?
O2 Li1 1.890(3) 2_566 ?
O2 Li1 2.016(3) . ?
O2 Li2 2.148(3) . ?
O3 Li2 1.981(3) . ?
O4 Li2 1.994(3) . ?
O5 Li4 1.930(3) . ?
O5 Li3 1.951(3) . ?
O6 Li3 1.878(3) 2_655 ?
O6 Li3 2.065(3) . ?
O6 Li4 2.107(3) . ?
O7 Li4 1.960(3) . ?
O8 Li4 1.948(3) . ?
P1 Li1 2.499(3) . ?
P2 Li3 2.476(3) . ?
Li1 O2 1.890(3) 2_566 ?
Li1 Li1 2.560(5) 2_566 ?
Li1 Li2 2.579(4) . ?
Li1 Li2 3.507(4) 2_566 ?
Li2 Li1 3.507(4) 2_566 ?
Li3 O6 1.878(3) 2_655 ?
Li3 Li4 2.545(4) . ?
Li3 Li3 2.567(5) 2_655 ?
Li3 Li4 3.433(4) 2_655 ?
Li4 Li3 3.433(4) 2_655 ?

loop_
_geom_torsion_atom_site_label_1
_geom_torsion_atom_site_label_2
_geom_torsion_atom_site_label_3
_geom_torsion_atom_site_label_4
_geom_torsion
_geom_torsion_site_symmetry_1
_geom_torsion_site_symmetry_2
_geom_torsion_site_symmetry_3
_geom_torsion_site_symmetry_4
_geom_torsion_publ_flag
O1 C1 C2 C3 -168.46(14) . . . . ?
C6 C1 C2 C3 9.9(2) . . . . ?
O1 C1 C2 C19 10.9(2) . . . . ?
C6 C1 C2 C19 -170.74(14) . . . . ?
C1 C2 C3 C4 -3.1(2) . . . . ?
C19 C2 C3 C4 177.53(15) . . . . ?
C2 C3 C4 C5 -4.1(2) . . . . ?
C2 C3 C4 C23 175.39(15) . . . . ?
C3 C4 C5 C6 4.3(2) . . . . ?
C23 C4 C5 C6 -175.24(15) . . . . ?
C4 C5 C6 C1 2.9(2) . . . . ?
C4 C5 C6 P1 177.73(12) . . . . ?
O1 C1 C6 C5 168.41(14) . . . . ?
C2 C1 C6 C5 -10.0(2) . . . . ?
O1 C1 C6 P1 -6.88(19) . . . . ?
C2 C1 C6 P1 174.70(11) . . . . ?
O2 C7 C8 C9 171.42(14) . . . . ?
C12 C7 C8 C9 -5.7(2) . . . . ?
Li2 C7 C8 C9 113.94(15) . . . . ?
O2 C7 C8 C27 -8.7(2) . . . . ?
C12 C7 C8 C27 174.23(14) . . . . ?
Li2 C7 C8 C27 -66.13(17) . . . . ?
C7 C8 C9 C10 1.2(2) . . . . ?
C27 C8 C9 C10 -178.76(15) . . . . ?
C8 C9 C10 C11 3.1(2) . . . . ?
C8 C9 C10 C31 -176.81(16) . . . . ?
C9 C10 C11 C12 -2.7(2) . . . . ?
C31 C10 C11 C12 177.22(15) . . . . ?
C10 C11 C12 C7 -1.9(2) . . . . ?
C10 C11 C12 P1 -174.96(12) . . . . ?
O2 C7 C12 C11 -171.02(14) . . . . ?
C8 C7 C12 C11 6.2(2) . . . . ?
Li2 C7 C12 C11 -115.96(15) . . . . ?
O2 C7 C12 P1 2.23(19) . . . . ?
C8 C7 C12 P1 179.43(11) . . . . ?
Li2 C7 C12 P1 57.29(14) . . . . ?
C18 C13 C14 C15 1.3(3) . . . . ?
P1 C13 C14 C15 174.27(14) . . . . ?
C13 C14 C15 C16 -1.1(3) . . . . ?
C14 C15 C16 C17 0.1(3) . . . . ?
C15 C16 C17 C18 0.6(3) . . . . ?
C16 C17 C18 C13 -0.4(3) . . . . ?
C14 C13 C18 C17 -0.6(3) . . . . ?
P1 C13 C18 C17 -173.15(14) . . . . ?
C3 C2 C19 C22 -9.3(2) . . . . ?
C1 C2 C19 C22 171.38(16) . . . . ?
C3 C2 C19 C21 -128.21(17) . . . . ?
C1 C2 C19 C21 52.4(2) . . . . ?
C3 C2 C19 C20 110.46(18) . . . . ?
C1 C2 C19 C20 -68.9(2) . . . . ?
C5 C4 C23 C26 -3.1(2) . . . . ?
C3 C4 C23 C26 177.37(16) . . . . ?
C5 C4 C23 C25 116.81(18) . . . . ?
C3 C4 C23 C25 -62.7(2) . . . . ?
C5 C4 C23 C24 -123.39(17) . . . . ?
C3 C4 C23 C24 57.1(2) . . . . ?
C9 C8 C27 C30 -2.9(2) . . . . ?
C7 C8 C27 C30 177.14(15) . . . . ?
C9 C8 C27 C28 -123.14(18) . . . . ?
C7 C8 C27 C28 56.9(2) . . . . ?
C9 C8 C27 C29 115.78(17) . . . . ?
C7 C8 C27 C29 -64.1(2) . . . . ?
C11 C10 C31 C34 -166.63(18) . . . . ?
C9 C10 C31 C34 13.2(3) . . . . ?
C11 C10 C31 C32 -46.3(2) . . . . ?
C9 C10 C31 C32 133.56(18) . . . . ?
C11 C10 C31 C33 72.5(2) . . . . ?
C9 C10 C31 C33 -107.6(2) . . . . ?
O5 C35 C36 C37 -170.26(14) . . . . ?
C40 C35 C36 C37 8.7(2) . . . . ?
O5 C35 C36 C53 10.3(2) . . . . ?
C40 C35 C36 C53 -170.69(14) . . . . ?
C35 C36 C37 C38 -2.5(2) . . . . ?
C53 C36 C37 C38 176.86(15) . . . . ?
C36 C37 C38 C39 -4.0(2) . . . . ?
C36 C37 C38 C61 177.73(16) . . . . ?
C37 C38 C39 C40 4.0(2) . . . . ?
C61 C38 C39 C40 -177.73(15) . . . . ?
C38 C39 C40 C35 2.5(2) . . . . ?
C38 C39 C40 P2 177.03(12) . . . . ?
O5 C35 C40 C39 170.08(14) . . . . ?
C36 C35 C40 C39 -8.9(2) . . . . ?
O5 C35 C40 P2 -4.88(18) . . . . ?
C36 C35 C40 P2 176.11(11) . . . . ?
O6 C41 C42 C43 171.13(14) . . . . ?
C46 C41 C42 C43 -6.0(2) . . . . ?
Li4 C41 C42 C43 113.76(15) . . . . ?
O6 C41 C42 C57 -9.1(2) . . . . ?
C46 C41 C42 C57 173.74(14) . . . . ?
Li4 C41 C42 C57 -66.49(18) . . . . ?
C41 C42 C43 C44 1.0(2) . . . . ?
C57 C42 C43 C44 -178.75(16) . . . . ?
C42 C43 C44 C45 3.2(3) . . . . ?
C42 C43 C44 C65 -174.54(17) . . . . ?
C43 C44 C45 C46 -2.3(2) . . . . ?
C65 C44 C45 C46 175.57(16) . . . . ?
C44 C45 C46 C41 -2.9(2) . . . . ?
C44 C45 C46 P2 -176.63(13) . . . . ?
O6 C41 C46 C45 -170.21(14) . . . . ?
C42 C41 C46 C45 7.0(2) . . . . ?
Li4 C41 C46 C45 -117.45(15) . . . . ?
O6 C41 C46 P2 3.74(19) . . . . ?
C42 C41 C46 P2 -179.00(11) . . . . ?
Li4 C41 C46 P2 56.50(13) . . . . ?
C52 C47 C48 C49 1.0(3) . . . . ?
P2 C47 C48 C49 172.60(15) . . . . ?
C47 C48 C49 C50 -1.3(3) . . . . ?
C48 C49 C50 C51 0.5(3) . . . . ?
C49 C50 C51 C52 0.6(3) . . . . ?
C48 C47 C52 C51 0.2(3) . . . . ?
P2 C47 C52 C51 -170.92(15) . . . . ?
C50 C51 C52 C47 -1.0(3) . . . . ?
C37 C36 C53 C54 114.78(17) . . . . ?
C35 C36 C53 C54 -65.84(19) . . . . ?
C37 C36 C53 C56 -4.7(2) . . . . ?
C35 C36 C53 C56 174.65(15) . . . . ?
C37 C36 C53 C55 -124.20(16) . . . . ?
C35 C36 C53 C55 55.18(19) . . . . ?
C43 C42 C57 C59 116.52(17) . . . . ?
C41 C42 C57 C59 -63.2(2) . . . . ?
C43 C42 C57 C58 -121.65(17) . . . . ?
C41 C42 C57 C58 58.6(2) . . . . ?
C43 C42 C57 C60 -1.8(2) . . . . ?
C41 C42 C57 C60 178.50(15) . . . . ?
C39 C38 C61 C63 127.7(2) . . . . ?
C37 C38 C61 C63 -54.0(2) . . . . ?
C39 C38 C61 C64 7.0(3) . . . . ?
C37 C38 C61 C64 -174.80(19) . . . . ?
C39 C38 C61 C62 -112.3(2) . . . . ?
C37 C38 C61 C62 65.9(2) . . . . ?
C45 C44 C65 C68 167.9(2) . . . . ?
C43 C44 C65 C68 -14.5(3) . . . . ?
C45 C44 C65 C66 -70.8(2) . . . . ?
C43 C44 C65 C66 106.9(2) . . . . ?
C45 C44 C65 C67 46.6(3) . . . . ?
C43 C44 C65 C67 -135.7(2) . . . . ?
O3 C69 C70 C71 -12.6(3) . . . . ?
C69 C70 C71 C72 -9.7(3) . . . . ?
C70 C71 C72 O3 28.3(2) . . . . ?
O4 C73 C74 C75 28.0(4) . . . . ?
C73 C74 C75 C76 -17.2(4) . . . . ?
C74 C75 C76 O4 0.3(4) . . . . ?
O7 C77 C78 C79 -25.9(2) . . . . ?
C77 C78 C79 C80 3.4(2) . . . . ?
C78 C79 C80 O7 20.1(2) . . . . ?
O8 C81 C82 C83 -26.1(3) . . . . ?
C81 C82 C83 C84 11.3(3) . . . . ?
C82 C83 C84 O8 7.5(3) . . . . ?
C206 C201 C202 C203 1.7(5) . . . . ?
C201 C202 C203 C204 -1.7(5) . . . . ?
C202 C203 C204 C205 0.6(5) . . . . ?
C203 C204 C205 C206 0.5(6) . . . . ?
C204 C205 C206 C201 -0.5(7) . . . . ?
C202 C201 C206 C205 -0.6(6) . . . . ?
C306 C301 C302 C303 -0.3(6) . . . . ?
C301 C302 C303 C304 -0.1(6) . . . . ?
C302 C303 C304 C305 0.5(5) . . . . ?
C303 C304 C305 C306 -0.6(5) . . . . ?
C304 C305 C306 C301 0.2(5) . . . . ?
C302 C301 C306 C305 0.3(6) . . . . ?
C406 C401 C402 C403 0.1(7) . . . . ?
C401 C402 C403 C404 0.6(6) . . . . ?
C402 C403 C404 C405 -0.2(5) . . . . ?
C403 C404 C405 C406 -0.7(5) . . . . ?
C402 C401 C406 C405 -1.1(7) . . . . ?
C404 C405 C406 C401 1.5(6) . . . . ?
C6 C1 O1 Li2 -83.58(18) . . . . ?
C2 C1 O1 Li2 94.73(18) . . . . ?
C6 C1 O1 Li1 20.7(2) . . . . ?
C2 C1 O1 Li1 -161.01(15) . . . . ?
C12 C7 O2 Li1 -114.9(2) . . . 2_566 ?
C8 C7 O2 Li1 68.0(2) . . . 2_566 ?
Li2 C7 O2 Li1 158.8(2) . . . 2_566 ?
C12 C7 O2 Li1 7.4(2) . . . . ?
C8 C7 O2 Li1 -169.66(15) . . . . ?
Li2 C7 O2 Li1 -78.85(15) . . . . ?
C12 C7 O2 Li2 86.24(16) . . . . ?
C8 C7 O2 Li2 -90.81(16) . . . . ?
C70 C69 O3 C72 31.3(3) . . . . ?
C70 C69 O3 Li2 -155.4(2) . . . . ?
C71 C72 O3 C69 -36.8(2) . . . . ?
C71 C72 O3 Li2 149.01(17) . . . . ?
C74 C73 O4 C76 -28.1(3) . . . . ?
C74 C73 O4 Li2 156.9(2) . . . . ?
C75 C76 O4 C73 17.5(3) . . . . ?
C75 C76 O4 Li2 -168.2(2) . . . . ?
C40 C35 O5 Li4 -82.96(17) . . . . ?
C36 C35 O5 Li4 95.98(18) . . . . ?
C40 C35 O5 Li3 18.3(2) . . . . ?
C36 C35 O5 Li3 -162.76(15) . . . . ?
C46 C41 O6 Li3 -116.0(2) . . . 2_655 ?
C42 C41 O6 Li3 67.0(2) . . . 2_655 ?
Li4 C41 O6 Li3 160.5(2) . . . 2_655 ?
C46 C41 O6 Li3 5.4(2) . . . . ?
C42 C41 O6 Li3 -171.70(14) . . . . ?
Li4 C41 O6 Li3 -78.13(14) . . . . ?
C46 C41 O6 Li4 83.53(15) . . . . ?
C42 C41 O6 Li4 -93.57(16) . . . . ?
C78 C77 O7 C80 39.72(18) . . . . ?
C78 C77 O7 Li4 -140.67(18) . . . . ?
C79 C80 O7 C77 -37.60(18) . . . . ?
C79 C80 O7 Li4 142.73(15) . . . . ?
C83 C84 O8 C81 -24.2(2) . . . . ?
C83 C84 O8 Li4 151.44(17) . . . . ?
C82 C81 O8 C84 31.4(3) . . . . ?
C82 C81 O8 Li4 -144.3(2) . . . . ?
C5 C6 P1 C12 -83.19(14) . . . . ?
C1 C6 P1 C12 92.02(12) . . . . ?
C5 C6 P1 C13 25.02(15) . . . . ?
C1 C6 P1 C13 -159.78(11) . . . . ?
C5 C6 P1 Li1 -179.84(14) . . . . ?
C1 C6 P1 Li1 -4.63(13) . . . . ?
C11 C12 P1 C6 68.36(14) . . . . ?
C7 C12 P1 C6 -104.87(12) . . . . ?
C11 C12 P1 C13 -38.53(14) . . . . ?
C7 C12 P1 C13 148.24(12) . . . . ?
C11 C12 P1 Li1 165.64(14) . . . . ?
C7 C12 P1 Li1 -7.59(13) . . . . ?
C18 C13 P1 C6 -132.88(14) . . . . ?
C14 C13 P1 C6 54.58(14) . . . . ?
C18 C13 P1 C12 -27.57(16) . . . . ?
C14 C13 P1 C12 159.89(13) . . . . ?
C18 C13 P1 Li1 100.7(2) . . . . ?
C14 C13 P1 Li1 -71.8(2) . . . . ?
C39 C40 P2 C47 26.56(15) . . . . ?
C35 C40 P2 C47 -158.53(11) . . . . ?
C39 C40 P2 C46 -82.45(14) . . . . ?
C35 C40 P2 C46 92.46(12) . . . . ?
C39 C40 P2 Li3 179.42(14) . . . . ?
C35 C40 P2 Li3 -5.66(13) . . . . ?
C52 C47 P2 C40 -134.30(15) . . . . ?
C48 C47 P2 C40 54.59(15) . . . . ?
C52 C47 P2 C46 -28.81(16) . . . . ?
C48 C47 P2 C46 160.08(13) . . . . ?
C52 C47 P2 Li3 100.7(2) . . . . ?
C48 C47 P2 Li3 -70.4(2) . . . . ?
C45 C46 P2 C40 67.44(14) . . . . ?
C41 C46 P2 C40 -106.53(12) . . . . ?
C45 C46 P2 C47 -39.77(14) . . . . ?
C41 C46 P2 C47 146.26(12) . . . . ?
C45 C46 P2 Li3 165.64(14) . . . . ?
C41 C46 P2 Li3 -8.34(13) . . . . ?
C1 O1 Li1 O2 147.8(2) . . . 2_566 ?
Li2 O1 Li1 O2 -90.8(3) . . . 2_566 ?
C1 O1 Li1 O2 -97.98(16) . . . . ?
Li2 O1 Li1 O2 23.41(13) . . . . ?
C1 O1 Li1 P1 -18.25(16) . . . . ?
Li2 O1 Li1 P1 103.14(11) . . . . ?
C1 O1 Li1 Li1 -132.7(2) . . . 2_566 ?
Li2 O1 Li1 Li1 -11.4(3) . . . 2_566 ?
C1 O1 Li1 Li2 -121.39(17) . . . . ?
C1 O1 Li1 Li2 132.4(12) . . . 2_566 ?
Li2 O1 Li1 Li2 -106.2(13) . . . 2_566 ?
C7 O2 Li1 O2 -145.83(14) . . . 2_566 ?
Li1 O2 Li1 O2 0.0 2_566 . . 2_566 ?
Li2 O2 Li1 O2 124.16(14) . . . 2_566 ?
C7 O2 Li1 O1 68.56(17) . . . . ?
Li1 O2 Li1 O1 -145.61(19) 2_566 . . . ?
Li2 O2 Li1 O1 -21.45(12) . . . . ?
C7 O2 Li1 P1 -9.77(15) . . . . ?
Li1 O2 Li1 P1 136.06(15) 2_566 . . . ?
Li2 O2 Li1 P1 -99.78(10) . . . . ?
C7 O2 Li1 Li1 -145.83(14) . . . 2_566 ?
Li2 O2 Li1 Li1 124.16(14) . . . 2_566 ?
C7 O2 Li1 Li2 90.01(15) . . . . ?
Li1 O2 Li1 Li2 -124.16(14) 2_566 . . . ?
C7 O2 Li1 Li2 -116.25(13) . . . 2_566 ?
Li1 O2 Li1 Li2 29.59(9) 2_566 . . 2_566 ?
Li2 O2 Li1 Li2 153.75(8) . . . 2_566 ?
C6 P1 Li1 O2 -157.71(19) . . . 2_566 ?
C12 P1 Li1 O2 100.6(2) . . . 2_566 ?
C13 P1 Li1 O2 -29.7(3) . . . 2_566 ?
C6 P1 Li1 O1 9.87(10) . . . . ?
C12 P1 Li1 O1 -91.82(9) . . . . ?
C13 P1 Li1 O1 137.84(13) . . . . ?
C6 P1 Li1 O2 109.48(9) . . . . ?
C12 P1 Li1 O2 7.79(10) . . . . ?
C13 P1 Li1 O2 -122.55(14) . . . . ?
C6 P1 Li1 Li1 143.40(17) . . . 2_566 ?
C12 P1 Li1 Li1 41.71(18) . . . 2_566 ?
C13 P1 Li1 Li1 -88.6(2) . . . 2_566 ?
C6 P1 Li1 Li2 56.47(11) . . . . ?
C12 P1 Li1 Li2 -45.21(11) . . . . ?
C13 P1 Li1 Li2 -175.55(13) . . . . ?
C6 P1 Li1 Li2 -166.98(9) . . . 2_566 ?
C12 P1 Li1 Li2 91.34(10) . . . 2_566 ?
C13 P1 Li1 Li2 -39.00(19) . . . 2_566 ?
C1 O1 Li2 O3 -139.21(14) . . . . ?
Li1 O1 Li2 O3 92.19(15) . . . . ?
C1 O1 Li2 O4 -22.2(2) . . . . ?
Li1 O1 Li2 O4 -150.78(17) . . . . ?
C1 O1 Li2 O2 106.86(14) . . . . ?
Li1 O1 Li2 O2 -21.74(12) . . . . ?
C1 O1 Li2 Li1 128.60(15) . . . . ?
C1 O1 Li2 C7 77.46(15) . . . . ?
Li1 O1 Li2 C7 -51.14(12) . . . . ?
C1 O1 Li2 Li1 134.60(12) . . . 2_566 ?
Li1 O1 Li2 Li1 5.99(14) . . . 2_566 ?
C69 O3 Li2 O1 174.1(2) . . . . ?
C72 O3 Li2 O1 -13.5(2) . . . . ?
C69 O3 Li2 O4 52.5(3) . . . . ?
C72 O3 Li2 O4 -135.16(16) . . . . ?
C69 O3 Li2 O2 -85.1(3) . . . . ?
C72 O3 Li2 O2 87.26(19) . . . . ?
C69 O3 Li2 Li1 -135.9(3) . . . . ?
C72 O3 Li2 Li1 36.4(2) . . . . ?
C69 O3 Li2 C7 -63.5(3) . . . . ?
C72 O3 Li2 C7 108.8(2) . . . . ?
C69 O3 Li2 Li1 -92.1(3) . . . 2_566 ?
C72 O3 Li2 Li1 80.27(15) . . . 2_566 ?
C73 O4 Li2 O1 47.4(2) . . . . ?
C76 O4 Li2 O1 -126.3(2) . . . . ?
C73 O4 Li2 O3 163.56(16) . . . . ?
C76 O4 Li2 O3 -10.1(3) . . . . ?
C73 O4 Li2 O2 -64.9(2) . . . . ?
C76 O4 Li2 O2 121.5(2) . . . . ?
C73 O4 Li2 Li1 0.2(4) . . . . ?
C76 O4 Li2 Li1 -173.4(3) . . . . ?
C73 O4 Li2 C7 -55.41(19) . . . . ?
C76 O4 Li2 C7 130.96(19) . . . . ?
C73 O4 Li2 Li1 -91.5(3) . . . 2_566 ?
C76 O4 Li2 Li1 94.8(3) . . . 2_566 ?
C7 O2 Li2 O1 -102.71(13) . . . . ?
Li1 O2 Li2 O1 93.31(15) 2_566 . . . ?
Li1 O2 Li2 O1 21.43(12) . . . . ?
C7 O2 Li2 O3 148.86(14) . . . . ?
Li1 O2 Li2 O3 -15.1(2) 2_566 . . . ?
Li1 O2 Li2 O3 -87.00(16) . . . . ?
C7 O2 Li2 O4 19.27(19) . . . . ?
Li1 O2 Li2 O4 -144.71(16) 2_566 . . . ?
Li1 O2 Li2 O4 143.41(19) . . . . ?
C7 O2 Li2 Li1 -124.14(12) . . . . ?
Li1 O2 Li2 Li1 71.88(16) 2_566 . . . ?
Li1 O2 Li2 C7 -163.98(16) 2_566 . . . ?
Li1 O2 Li2 C7 124.14(12) . . . . ?
C7 O2 Li2 Li1 163.98(16) . . . 2_566 ?
Li1 O2 Li2 Li1 -71.88(16) . . . 2_566 ?
O2 Li1 Li2 O1 133.56(19) 2_566 . . . ?
O2 Li1 Li2 O1 -150.91(15) . . . . ?
P1 Li1 Li2 O1 -73.62(10) . . . . ?
Li1 Li1 Li2 O1 171.79(19) 2_566 . . . ?
Li2 Li1 Li2 O1 171.79(19) 2_566 . . . ?
O2 Li1 Li2 O3 33.2(2) 2_566 . . . ?
O1 Li1 Li2 O3 -100.37(15) . . . . ?
O2 Li1 Li2 O3 108.71(14) . . . . ?
P1 Li1 Li2 O3 -173.99(12) . . . . ?
Li1 Li1 Li2 O3 71.41(16) 2_566 . . . ?
Li2 Li1 Li2 O3 71.41(16) 2_566 . . . ?
O2 Li1 Li2 O4 -163.1(3) 2_566 . . . ?
O1 Li1 Li2 O4 63.3(3) . . . . ?
O2 Li1 Li2 O4 -87.6(3) . . . . ?
P1 Li1 Li2 O4 -10.3(3) . . . . ?
Li1 Li1 Li2 O4 -124.9(3) 2_566 . . . ?
Li2 Li1 Li2 O4 -124.9(3) 2_566 . . . ?
O2 Li1 Li2 O2 -75.53(16) 2_566 . . . ?
O1 Li1 Li2 O2 150.91(15) . . . . ?
P1 Li1 Li2 O2 77.30(10) . . . . ?
Li1 Li1 Li2 O2 -37.30(10) 2_566 . . . ?
Li2 Li1 Li2 O2 -37.30(10) 2_566 . . . ?
O2 Li1 Li2 C7 -101.56(16) 2_566 . . . ?
O1 Li1 Li2 C7 124.89(12) . . . . ?
O2 Li1 Li2 C7 -26.02(6) . . . . ?
P1 Li1 Li2 C7 51.27(8) . . . . ?
Li1 Li1 Li2 C7 -63.33(12) 2_566 . . . ?
Li2 Li1 Li2 C7 -63.33(12) 2_566 . . . ?
O2 Li1 Li2 Li1 -38.23(10) 2_566 . . 2_566 ?
O1 Li1 Li2 Li1 -171.79(19) . . . 2_566 ?
O2 Li1 Li2 Li1 37.30(10) . . . 2_566 ?
P1 Li1 Li2 Li1 114.60(16) . . . 2_566 ?
Li2 Li1 Li2 Li1 0.0 2_566 . . 2_566 ?
O2 C7 Li2 O1 80.85(14) . . . . ?
C12 C7 Li2 O1 -35.44(16) . . . . ?
C8 C7 Li2 O1 -162.68(13) . . . . ?
O2 C7 Li2 O3 -43.5(2) . . . . ?
C12 C7 Li2 O3 -159.8(2) . . . . ?
C8 C7 Li2 O3 73.0(2) . . . . ?
O2 C7 Li2 O4 -163.90(16) . . . . ?
C12 C7 Li2 O4 79.80(14) . . . . ?
C8 C7 Li2 O4 -47.43(15) . . . . ?
C12 C7 Li2 O2 -116.29(15) . . . . ?
C8 C7 Li2 O2 116.47(15) . . . . ?
O2 C7 Li2 Li1 42.24(10) . . . . ?
C12 C7 Li2 Li1 -74.05(13) . . . . ?
C8 C7 Li2 Li1 158.71(13) . . . . ?
O2 C7 Li2 Li1 -8.81(9) . . . 2_566 ?
C12 C7 Li2 Li1 -125.10(12) . . . 2_566 ?
C8 C7 Li2 Li1 107.66(12) . . . 2_566 ?
C35 O5 Li3 O6 149.4(2) . . . 2_655 ?
Li4 O5 Li3 O6 -91.8(3) . . . 2_655 ?
C35 O5 Li3 O6 -96.33(15) . . . . ?
Li4 O5 Li3 O6 22.47(13) . . . . ?
C35 O5 Li3 P2 -17.04(15) . . . . ?
Li4 O5 Li3 P2 101.76(11) . . . . ?
C35 O5 Li3 Li4 -118.81(16) . . . . ?
C35 O5 Li3 Li3 -131.2(2) . . . 2_655 ?
Li4 O5 Li3 Li3 -12.4(3) . . . 2_655 ?
C35 O5 Li3 Li4 143.3(11) . . . 2_655 ?
Li4 O5 Li3 Li4 -97.9(12) . . . 2_655 ?
C41 O6 Li3 O6 -146.01(14) . . . 2_655 ?
Li3 O6 Li3 O6 0.0 2_655 . . 2_655 ?
Li4 O6 Li3 O6 123.16(14) . . . 2_655 ?
C41 O6 Li3 O5 69.81(16) . . . . ?
Li3 O6 Li3 O5 -144.18(19) 2_655 . . . ?
Li4 O6 Li3 O5 -21.02(12) . . . . ?
C41 O6 Li3 P2 -8.61(14) . . . . ?
Li3 O6 Li3 P2 137.40(14) 2_655 . . . ?
Li4 O6 Li3 P2 -99.44(10) . . . . ?
C41 O6 Li3 Li4 90.83(15) . . . . ?
Li3 O6 Li3 Li4 -123.16(14) 2_655 . . . ?
C41 O6 Li3 Li3 -146.01(14) . . . 2_655 ?
Li4 O6 Li3 Li3 123.16(14) . . . 2_655 ?
C41 O6 Li3 Li4 -116.15(13) . . . 2_655 ?
Li3 O6 Li3 Li4 29.87(9) 2_655 . . 2_655 ?
Li4 O6 Li3 Li4 153.03(8) . . . 2_655 ?
C40 P2 Li3 O6 -157.3(2) . . . 2_655 ?
C47 P2 Li3 O6 -30.7(3) . . . 2_655 ?
C46 P2 Li3 O6 100.9(2) . . . 2_655 ?
C40 P2 Li3 O5 9.92(10) . . . . ?
C47 P2 Li3 O5 136.47(12) . . . . ?
C46 P2 Li3 O5 -91.93(9) . . . . ?
C40 P2 Li3 O6 109.46(9) . . . . ?
C47 P2 Li3 O6 -123.99(13) . . . . ?
C46 P2 Li3 O6 7.62(9) . . . . ?
C40 P2 Li3 Li4 57.28(11) . . . . ?
C47 P2 Li3 Li4 -176.17(12) . . . . ?
C46 P2 Li3 Li4 -44.57(11) . . . . ?
C40 P2 Li3 Li3 142.00(16) . . . 2_655 ?
C47 P2 Li3 Li3 -91.4(2) . . . 2_655 ?
C46 P2 Li3 Li3 40.15(17) . . . 2_655 ?
C40 P2 Li3 Li4 -167.67(9) . . . 2_655 ?
C47 P2 Li3 Li4 -41.12(19) . . . 2_655 ?
C46 P2 Li3 Li4 90.48(10) . . . 2_655 ?
C35 O5 Li4 O8 -25.8(2) . . . . ?
Li3 O5 Li4 O8 -153.20(17) . . . . ?
C35 O5 Li4 O7 -141.55(13) . . . . ?
Li3 O5 Li4 O7 91.03(14) . . . . ?
C35 O5 Li4 O6 105.45(14) . . . . ?
Li3 O5 Li4 O6 -21.97(12) . . . . ?
C35 O5 Li4 Li3 127.42(15) . . . . ?
C35 O5 Li4 C41 75.69(14) . . . . ?
Li3 O5 Li4 C41 -51.73(12) . . . . ?
C35 O5 Li4 Li3 134.29(12) . . . 2_655 ?
Li3 O5 Li4 Li3 6.87(14) . . . 2_655 ?
C84 O8 Li4 O5 -113.83(18) . . . . ?
C81 O8 Li4 O5 61.1(2) . . . . ?
C84 O8 Li4 O7 1.0(2) . . . . ?
C81 O8 Li4 O7 175.86(17) . . . . ?
C84 O8 Li4 O6 129.83(18) . . . . ?
C81 O8 Li4 O6 -55.3(3) . . . . ?
C84 O8 Li4 Li3 -159.9(3) . . . . ?
C81 O8 Li4 Li3 15.0(4) . . . . ?
C84 O8 Li4 C41 140.48(15) . . . . ?
C81 O8 Li4 C41 -44.6(2) . . . . ?
C84 O8 Li4 Li3 101.2(3) . . . 2_655 ?
C81 O8 Li4 Li3 -83.9(3) . . . 2_655 ?
C77 O7 Li4 O5 168.88(15) . . . . ?
C80 O7 Li4 O5 -11.6(2) . . . . ?
C77 O7 Li4 O8 48.5(2) . . . . ?
C80 O7 Li4 O8 -131.93(15) . . . . ?
C77 O7 Li4 O6 -87.8(2) . . . . ?
C80 O7 Li4 O6 91.76(17) . . . . ?
C77 O7 Li4 Li3 -140.62(16) . . . . ?
C80 O7 Li4 Li3 38.94(18) . . . . ?
C77 O7 Li4 C41 -66.9(3) . . . . ?
C80 O7 Li4 C41 112.66(19) . . . . ?
C77 O7 Li4 Li3 -95.76(17) . . . 2_655 ?
C80 O7 Li4 Li3 83.80(14) . . . 2_655 ?
C41 O6 Li4 O5 -102.23(13) . . . . ?
Li3 O6 Li4 O5 92.02(15) 2_655 . . . ?
Li3 O6 Li4 O5 21.22(12) . . . . ?
C41 O6 Li4 O8 21.75(19) . . . . ?
Li3 O6 Li4 O8 -144.00(17) 2_655 . . . ?
Li3 O6 Li4 O8 145.20(19) . . . . ?
C41 O6 Li4 O7 149.08(13) . . . . ?
Li3 O6 Li4 O7 -16.66(19) 2_655 . . . ?
Li3 O6 Li4 O7 -87.47(15) . . . . ?
C41 O6 Li4 Li3 -123.45(12) . . . . ?
Li3 O6 Li4 Li3 70.80(16) 2_655 . . . ?
Li3 O6 Li4 C41 -165.74(16) 2_655 . . . ?
Li3 O6 Li4 C41 123.45(12) . . . . ?
C41 O6 Li4 Li3 165.74(16) . . . 2_655 ?
Li3 O6 Li4 Li3 -70.80(16) . . . 2_655 ?
O6 Li3 Li4 O5 131.86(19) 2_655 . . . ?
O6 Li3 Li4 O5 -151.75(15) . . . . ?
P2 Li3 Li4 O5 -74.67(10) . . . . ?
Li3 Li3 Li4 O5 170.82(19) 2_655 . . . ?
Li4 Li3 Li4 O5 170.82(19) 2_655 . . . ?
O6 Li3 Li4 O8 -167.6(3) 2_655 . . . ?
O5 Li3 Li4 O8 60.6(3) . . . . ?
O6 Li3 Li4 O8 -91.2(3) . . . . ?
P2 Li3 Li4 O8 -14.1(4) . . . . ?
Li3 Li3 Li4 O8 -128.6(3) 2_655 . . . ?
Li4 Li3 Li4 O8 -128.6(3) 2_655 . . . ?
O6 Li3 Li4 O7 31.1(2) 2_655 . . . ?
O5 Li3 Li4 O7 -100.77(14) . . . . ?
O6 Li3 Li4 O7 107.48(14) . . . . ?
P2 Li3 Li4 O7 -175.45(11) . . . . ?
Li3 Li3 Li4 O7 70.05(16) 2_655 . . . ?
Li4 Li3 Li4 O7 70.05(16) 2_655 . . . ?
O6 Li3 Li4 O6 -76.40(16) 2_655 . . . ?
O5 Li3 Li4 O6 151.75(15) . . . . ?
P2 Li3 Li4 O6 77.08(10) . . . . ?
Li3 Li3 Li4 O6 -37.43(10) 2_655 . . . ?
Li4 Li3 Li4 O6 -37.43(10) 2_655 . . . ?
O6 Li3 Li4 C41 -102.37(16) 2_655 . . . ?
O5 Li3 Li4 C41 125.78(13) . . . . ?
O6 Li3 Li4 C41 -25.97(6) . . . . ?
P2 Li3 Li4 C41 51.10(8) . . . . ?
Li3 Li3 Li4 C41 -63.41(12) 2_655 . . . ?
Li4 Li3 Li4 C41 -63.41(12) 2_655 . . . ?
O6 Li3 Li4 Li3 -38.96(10) 2_655 . . 2_655 ?
O5 Li3 Li4 Li3 -170.82(19) . . . 2_655 ?
O6 Li3 Li4 Li3 37.43(10) . . . 2_655 ?
P2 Li3 Li4 Li3 114.51(16) . . . 2_655 ?
Li4 Li3 Li4 Li3 0.0 2_655 . . 2_655 ?
O6 C41 Li4 O5 82.80(13) . . . . ?
C46 C41 Li4 O5 -34.38(15) . . . . ?
C42 C41 Li4 O5 -161.99(13) . . . . ?
O6 C41 Li4 O8 -161.94(16) . . . . ?
C46 C41 Li4 O8 80.88(14) . . . . ?
C42 C41 Li4 O8 -46.73(16) . . . . ?
O6 C41 Li4 O7 -42.40(18) . . . . ?
C46 C41 Li4 O7 -159.58(18) . . . . ?
C42 C41 Li4 O7 72.8(2) . . . . ?
C46 C41 Li4 O6 -117.18(14) . . . . ?
C42 C41 Li4 O6 115.21(15) . . . . ?
O6 C41 Li4 Li3 43.77(10) . . . . ?
C46 C41 Li4 Li3 -73.41(12) . . . . ?
C42 C41 Li4 Li3 158.97(13) . . . . ?
O6 C41 Li4 Li3 -8.00(9) . . . 2_655 ?
C46 C41 Li4 Li3 -125.18(12) . . . 2_655 ?
C42 C41 Li4 Li3 107.20(13) . . . 2_655 ?
